data_4102212
loop_
_publ_author_name
'Shu Zhang'
'Kotohiro Nomura'

_publ_contact_author_email nomurak@ms.naist.jp
_publ_contact_author_fax +81-743-72-6049
_publ_contact_author_name 'Kotohiro NOMURA'
_publ_contact_author_phone +81-743-72-6041
_publ_section_title
;
 Highly Efficient Dimerization of Ethylene by (Imido)vanadium Complexes
 Containing (2-Anilidomethyl)pyridine Ligands: Notable Ligand Effect
 toward Activity and Selectivity
;
_journal_name_full 'Journal of the American Chemical Society'
_journal_page_first 4960
_journal_page_last 4965
_journal_paper_doi 10.1021/ja100573d
_journal_volume 132
_journal_year 2010
_chemical_formula_moiety 'C24 H23 Cl2 N3 V '
_chemical_formula_sum 'C24 H23 Cl2 N3 V'
_chemical_formula_weight 475.31
_space_group_IT_number 14
_symmetry_cell_setting monoclinic
_symmetry_Int_Tables_number 14
_symmetry_space_group_name_Hall '-P 2ybc'
_symmetry_space_group_name_H-M 'P 1 21/c 1'
_cell_angle_alpha 90.0000
_cell_angle_beta 132.7575(8)
_cell_angle_gamma 90.0000
_cell_formula_units_Z 8
_cell_length_a 17.3177(5)
_cell_length_b 19.4500(5)
_cell_length_c 20.2626(6)
_cell_measurement_reflns_used 31748
_cell_measurement_temperature 153.1
_cell_measurement_theta_max 25.3
_cell_measurement_theta_min 3.0
_cell_volume 5011.2(3)
_computing_cell_refinement PROCESS-AUTO
_computing_data_collection PROCESS-AUTO
_computing_data_reduction CrystalStructure
_computing_publication_material 'CrystalStructure 3.8'
_computing_structure_refinement SHELXL
_computing_structure_solution SIR92
_diffrn_ambient_temperature 153.1
_diffrn_detector_area_resol_mean 10.00
_diffrn_measured_fraction_theta_full 0.997
_diffrn_measured_fraction_theta_max 0.997
_diffrn_measurement_device_type 'Rigaku RAXIS-RAPID'
_diffrn_measurement_method \w
_diffrn_radiation_type 'Mo K\a'
_diffrn_radiation_wavelength 0.71075
_diffrn_reflns_av_R_equivalents 0.028
_diffrn_reflns_limit_h_max 20
_diffrn_reflns_limit_h_min -20
_diffrn_reflns_limit_k_max 23
_diffrn_reflns_limit_k_min -23
_diffrn_reflns_limit_l_max 24
_diffrn_reflns_limit_l_min -21
_diffrn_reflns_number 40757
_diffrn_reflns_theta_full 25.30
_diffrn_reflns_theta_max 25.30
_exptl_absorpt_coefficient_mu 0.623
_exptl_absorpt_correction_T_max 0.911
_exptl_absorpt_correction_T_min 0.809
_exptl_absorpt_correction_type multi-scan
_exptl_absorpt_process_details
;
    Higashi, T. (1995). Program for Absorption Correction.
    Rigaku Corporation, Tokyo, Japan.
;
_exptl_crystal_colour red
_exptl_crystal_density_diffrn 1.260
_exptl_crystal_density_method 'not measured'
_exptl_crystal_description block
_exptl_crystal_F_000 1960.00
_exptl_crystal_size_max 0.26
_exptl_crystal_size_mid 0.20
_exptl_crystal_size_min 0.15
_refine_diff_density_max 0.85
_refine_diff_density_min -0.78
_refine_ls_extinction_method none
_refine_ls_goodness_of_fit_ref 1.072
_refine_ls_hydrogen_treatment refall
_refine_ls_number_parameters 600
_refine_ls_number_reflns 9113
_refine_ls_R_factor_gt 0.0448
_refine_ls_shift/su_max 0.0030
_refine_ls_structure_factor_coef Fsqd
_refine_ls_weighting_details 'w = 1/[\s^2^(Fo^2^)+(0.0695P)^2^+5.1551P] where P=(Fo^2^+2Fc^2^)/3'
_refine_ls_weighting_scheme calc
_refine_ls_wR_factor_ref 0.1323
_reflns_number_gt 8243
_reflns_number_total 9113
_reflns_threshold_expression F^2^>2.0\s(F^2^)
_cod_data_source_file ja100573d_si_003_1.cif
_cod_data_source_block '_Zhangs-Cy-iPr-amido-Py-VC'
_cod_original_cell_volume 5011.2(2)
_cod_original_formula_sum 'C24 H23 Cl2 N3 V '
_cod_database_code 4102212

loop_
_symmetry_equiv_pos_site_id
_symmetry_equiv_pos_as_xyz
1 +X,+Y,+Z
2 -X,1/2+Y,1/2-Z
3 -X,-Y,-Z
4 +X,1/2-Y,1/2+Z

loop_
_atom_site_label
_atom_site_type_symbol
_atom_site_fract_x
_atom_site_fract_y
_atom_site_fract_z
_atom_site_U_iso_or_equiv
_atom_site_adp_type
_atom_site_occupancy
_atom_site_symmetry_multiplicity
_atom_site_calc_flag
_atom_site_refinement_flags
V(1) V 0.33093(3) 0.09155(2) 0.18729(3) 0.02837(12) Uani 1.00 1 d .
V(2) V 0.78071(3) 0.10399(2) 0.22503(3) 0.03074(13) Uani 1.00 1 d .
Cl(1) Cl 0.40031(6) 0.02305(3) 0.14831(5) 0.03946(16) Uani 1.00 1 d .
Cl(2) Cl 0.16907(6) 0.13961(4) 0.08282(5) 0.04668(17) Uani 1.00 1 d .
Cl(3) Cl 0.73607(6) 0.20841(3) 0.24144(5) 0.04438(17) Uani 1.00 1 d .
Cl(4) Cl 0.75054(7) 0.01043(4) 0.27117(5) 0.04861(18) Uani 1.00 1 d .
N(1) N 0.24216(16) -0.00228(10) 0.16397(14) 0.0303(4) Uani 1.00 1 d .
N(2) N 0.38166(16) 0.07466(10) 0.30096(13) 0.0277(4) Uani 1.00 1 d .
N(3) N 0.4003(2) 0.16141(12) 0.21240(15) 0.0407(5) Uani 1.00 1 d .
N(4) N 0.61168(16) 0.09832(10) 0.09954(14) 0.0273(4) Uani 1.00 1 d .
N(5) N 0.78586(15) 0.08835(10) 0.13753(13) 0.0257(4) Uani 1.00 1 d .
N(6) N 0.9099(2) 0.11128(15) 0.3098(2) 0.0551(6) Uiso 1.00 1 d .
C(1) C 0.27367(19) -0.02924(12) 0.23948(17) 0.0288(5) Uani 1.00 1 d .
C(2) C 0.2347(2) -0.09124(13) 0.2405(2) 0.0378(6) Uani 1.00 1 d .
C(3) C 0.1579(2) -0.12455(14) 0.1598(2) 0.0437(6) Uani 1.00 1 d .
C(4) C 0.1224(2) -0.09580(14) 0.0813(2) 0.0440(6) Uani 1.00 1 d .
C(5) C 0.1665(2) -0.03517(15) 0.08521(19) 0.0392(6) Uani 1.00 1 d .
C(6) C 0.3524(2) 0.01341(12) 0.32178(17) 0.0315(5) Uani 1.00 1 d .
C(7) C 0.4559(2) 0.11727(12) 0.37884(16) 0.0292(5) Uani 1.00 1 d .
C(8) C 0.5632(2) 0.10379(13) 0.43470(17) 0.0330(5) Uani 1.00 1 d .
C(9) C 0.6334(2) 0.14652(15) 0.50929(18) 0.0412(6) Uani 1.00 1 d .
C(10) C 0.5982(2) 0.20046(15) 0.52730(19) 0.0437(6) Uani 1.00 1 d .
C(11) C 0.4915(2) 0.21264(14) 0.47121(19) 0.0407(6) Uani 1.00 1 d .
C(12) C 0.4174(2) 0.17158(13) 0.39621(17) 0.0330(5) Uani 1.00 1 d .
C(13) C 0.6052(2) 0.04542(15) 0.41688(19) 0.0393(6) Uani 1.00 1 d .
C(14) C 0.6633(3) -0.00755(18) 0.4928(2) 0.0599(9) Uani 1.00 1 d .
C(15) C 0.6756(3) 0.07096(19) 0.4018(2) 0.0594(8) Uani 1.00 1 d .
C(16) C 0.3007(2) 0.18679(14) 0.33559(19) 0.0386(6) Uani 1.00 1 d .
C(17) C 0.2658(3) 0.1894(2) 0.3872(2) 0.0619(9) Uani 1.00 1 d .
C(18) C 0.2696(2) 0.25316(16) 0.2832(2) 0.0517(7) Uani 1.00 1 d .
C(19) C 0.4676(4) 0.2151(2) 0.2224(3) 0.0342(9) Uani 0.60 1 d P
C(20) C 0.5103(3) 0.2623(2) 0.3021(2) 0.0334(9) Uani 0.60 1 d P
C(21) C 0.5735(10) 0.3232(5) 0.3074(6) 0.090(4) Uani 0.60 1 d P
C(22) C 0.5099(3) 0.35933(19) 0.2154(3) 0.0723(11) Uani 1.00 1 d .
C(23) C 0.4693(4) 0.3142(2) 0.1434(3) 0.0447(11) Uani 0.60 1 d P
C(24) C 0.4078(5) 0.2529(2) 0.1357(3) 0.0501(15) Uani 0.60 1 d P
C(25) C 0.4279(6) 0.2356(3) 0.2269(6) 0.0431(19) Uani 0.40 1 d P
C(26) C 0.3566(10) 0.2750(6) 0.1442(8) 0.100(5) Uani 0.40 1 d P
C(27) C 0.4002(11) 0.3550(6) 0.1747(11) 0.130(6) Uani 0.40 1 d P
C(28) C 0.5769(7) 0.3156(8) 0.2883(12) 0.090(6) Uani 0.40 1 d P
C(29) C 0.5392(9) 0.2339(6) 0.2629(12) 0.111(5) Uani 0.40 1 d P
C(30) C 0.59424(18) 0.08516(11) 0.02546(16) 0.0252(4) Uani 1.00 1 d .
C(31) C 0.49403(19) 0.07885(12) -0.05906(17) 0.0295(5) Uani 1.00 1 d .
C(32) C 0.4090(2) 0.08722(13) -0.06675(18) 0.0341(5) Uani 1.00 1 d .
C(33) C 0.4265(2) 0.10136(13) 0.0095(2) 0.0364(6) Uani 1.00 1 d .
C(34) C 0.5281(2) 0.10586(13) 0.09137(19) 0.0344(5) Uani 1.00 1 d .
C(35) C 0.69222(18) 0.07693(13) 0.04241(15) 0.0272(4) Uani 1.00 1 d .
C(36) C 0.87961(18) 0.08276(13) 0.15257(16) 0.0282(5) Uani 1.00 1 d .
C(37) C 0.91672(19) 0.14104(13) 0.14048(18) 0.0339(5) Uani 1.00 1 d .
C(38) C 1.0077(2) 0.13433(15) 0.1553(2) 0.0420(6) Uani 1.00 1 d .
C(39) C 1.0588(2) 0.07191(17) 0.1798(2) 0.0455(6) Uani 1.00 1 d .
C(40) C 1.0201(2) 0.01472(15) 0.1897(2) 0.0416(6) Uani 1.00 1 d .
C(41) C 0.9296(2) 0.01835(13) 0.17556(17) 0.0337(5) Uani 1.00 1 d .
C(42) C 0.8602(2) 0.21011(14) 0.1113(2) 0.0389(6) Uani 1.00 1 d .
C(43) C 0.8397(3) 0.2399(2) 0.0316(3) 0.0790(12) Uani 1.00 1 d .
C(44) C 0.9198(3) 0.26065(18) 0.1886(2) 0.0799(13) Uani 1.00 1 d .
C(45) C 0.8869(2) -0.04611(14) 0.18380(19) 0.0389(6) Uani 1.00 1 d .
C(46) C 0.8693(2) -0.10409(15) 0.1238(2) 0.0472(7) Uani 1.00 1 d .
C(47) C 0.9573(3) -0.07035(18) 0.2811(2) 0.0594(8) Uani 1.00 1 d .
C(48) C 1.0210(6) 0.1436(3) 0.3697(5) 0.0459(15) Uiso 0.45 1 d P
C(49) C 1.0344(5) 0.2096(3) 0.4198(4) 0.0404(14) Uiso 0.45 1 d P
C(50) C 1.0087(6) 0.2002(3) 0.4761(5) 0.0524(16) Uiso 0.45 1 d P
C(51) C 1.0838(8) 0.1406(5) 0.5499(7) 0.073(2) Uiso 0.45 1 d P
C(52) C 1.0716(9) 0.0722(6) 0.4900(8) 0.078(3) Uiso 0.45 1 d P
C(53) C 1.0936(8) 0.0896(5) 0.4358(6) 0.073(2) Uiso 0.45 1 d P
C(54) C 1.0214(6) 0.0954(3) 0.3868(5) 0.0335(15) Uiso 0.35 1 d P
C(55) C 1.0777(9) 0.1651(6) 0.4175(7) 0.062(2) Uiso 0.35 1 d P
C(56) C 1.0420(11) 0.2061(7) 0.4577(10) 0.080(3) Uiso 0.35 1 d P
C(57) C 1.0559(10) 0.1613(7) 0.5428(8) 0.059(2) Uiso 0.35 1 d P
C(58) C 1.0154(8) 0.0932(5) 0.5053(7) 0.057(2) Uiso 0.35 1 d P
C(59) C 1.0432(8) 0.0550(5) 0.4638(7) 0.051(2) Uiso 0.35 1 d P
C(60) C 0.9803(14) 0.1446(9) 0.3977(12) 0.063(4) Uiso 0.20 1 d P
C(61) C 1.0772(15) 0.1297(13) 0.4128(13) 0.063(4) Uiso 0.20 1 d P
C(62) C 1.1713(15) 0.1573(10) 0.5007(12) 0.069(4) Uiso 0.20 1 d P
C(63) C 1.1748(16) 0.1412(11) 0.5767(14) 0.080(5) Uiso 0.20 1 d P
C(64) C 1.0730(12) 0.1797(8) 0.5309(11) 0.045(3) Uiso 0.20 1 d P
C(65) C 0.9870(15) 0.1250(10) 0.4777(12) 0.063(4) Uiso 0.20 1 d P
H(1) H 0.2603 -0.1103 0.2954 0.045 Uiso 1.00 1 c R
H(2) H 0.1298 -0.1670 0.1585 0.052 Uiso 1.00 1 c R
H(3) H 0.0681 -0.1174 0.0252 0.053 Uiso 1.00 1 c R
H(4) H 0.1433 -0.0159 0.0312 0.047 Uiso 1.00 1 c R
H(5) H 0.3225 0.0275 0.3474 0.038 Uiso 1.00 1 c R
H(6) H 0.4161 -0.0145 0.3674 0.038 Uiso 1.00 1 c R
H(7) H 0.7068 0.1383 0.5484 0.049 Uiso 1.00 1 c R
H(8) H 0.6472 0.2291 0.5781 0.052 Uiso 1.00 1 c R
H(9) H 0.4681 0.2499 0.4840 0.049 Uiso 1.00 1 c R
H(10) H 0.5435 0.0218 0.3606 0.047 Uiso 1.00 1 c R
H(11) H 0.7259 0.0137 0.5486 0.072 Uiso 1.00 1 c R
H(12) H 0.6844 -0.0465 0.4774 0.072 Uiso 1.00 1 c R
H(13) H 0.6167 -0.0238 0.5010 0.072 Uiso 1.00 1 c R
H(14) H 0.6901 0.0330 0.3796 0.071 Uiso 1.00 1 c R
H(15) H 0.7420 0.0880 0.4586 0.071 Uiso 1.00 1 c R
H(16) H 0.6400 0.1082 0.3574 0.071 Uiso 1.00 1 c R
H(17) H 0.2614 0.1485 0.2910 0.046 Uiso 1.00 1 c R
H(18) H 0.1898 0.1972 0.3451 0.074 Uiso 1.00 1 c R
H(19) H 0.3024 0.2270 0.4310 0.074 Uiso 1.00 1 c R
H(20) H 0.2828 0.1457 0.4187 0.074 Uiso 1.00 1 c R
H(21) H 0.3155 0.2905 0.3247 0.062 Uiso 1.00 1 c R
H(22) H 0.1964 0.2643 0.2513 0.062 Uiso 1.00 1 c R
H(23) H 0.2769 0.2475 0.2396 0.062 Uiso 1.00 1 c R
H(24) H 0.4842 0.0690 -0.1103 0.035 Uiso 1.00 1 c R
H(25) H 0.3393 0.0833 -0.1237 0.041 Uiso 1.00 1 c R
H(26) H 0.3689 0.1079 0.0054 0.044 Uiso 1.00 1 c R
H(27) H 0.5398 0.1146 0.1437 0.041 Uiso 1.00 1 c R
H(28) H 0.6946 0.0300 0.0249 0.033 Uiso 1.00 1 c R
H(29) H 0.6916 0.1102 0.0051 0.033 Uiso 1.00 1 c R
H(30) H 1.0349 0.1732 0.1484 0.050 Uiso 1.00 1 c R
H(31) H 1.1208 0.0683 0.1899 0.055 Uiso 1.00 1 c R
H(32) H 1.0560 -0.0279 0.2066 0.050 Uiso 1.00 1 c R
H(33) H 0.7904 0.2020 0.0922 0.047 Uiso 1.00 1 c R
H(34) H 0.8016 0.2834 0.0139 0.095 Uiso 1.00 1 c R
H(35) H 0.7974 0.2075 -0.0188 0.095 Uiso 1.00 1 c R
H(36) H 0.9068 0.2480 0.0480 0.095 Uiso 1.00 1 c R
H(37) H 0.9233 0.2432 0.2360 0.096 Uiso 1.00 1 c R
H(38) H 0.8835 0.3051 0.1672 0.096 Uiso 1.00 1 c R
H(39) H 0.9912 0.2664 0.2127 0.096 Uiso 1.00 1 c R
H(40) H 0.8169 -0.0342 0.1626 0.047 Uiso 1.00 1 c R
H(41) H 0.9368 -0.1176 0.1436 0.057 Uiso 1.00 1 c R
H(42) H 0.8220 -0.0881 0.0614 0.057 Uiso 1.00 1 c R
H(43) H 0.8377 -0.1437 0.1279 0.057 Uiso 1.00 1 c R
H(44) H 0.9262 -0.1112 0.2836 0.071 Uiso 1.00 1 c R
H(45) H 0.9636 -0.0337 0.3177 0.071 Uiso 1.00 1 c R
H(46) H 1.0271 -0.0818 0.3043 0.071 Uiso 1.00 1 c R

loop_
_atom_site_aniso_label
_atom_site_aniso_U_11
_atom_site_aniso_U_22
_atom_site_aniso_U_33
_atom_site_aniso_U_12
_atom_site_aniso_U_13
_atom_site_aniso_U_23
V(1) 0.0377(2) 0.0261(2) 0.0244(2) -0.00660(17) 0.0223(2) -0.00377(15)
V(2) 0.0382(2) 0.0309(2) 0.0240(2) 0.00242(17) 0.0215(2) -0.00217(16)
Cl(1) 0.0513(3) 0.0424(3) 0.0420(3) -0.0096(2) 0.0386(3) -0.0102(2)
Cl(2) 0.0462(3) 0.0416(3) 0.0399(3) 0.0038(3) 0.0244(3) 0.0057(2)
Cl(3) 0.0548(4) 0.0336(3) 0.0382(3) 0.0023(2) 0.0289(3) -0.0080(2)
Cl(4) 0.0725(5) 0.0427(3) 0.0434(3) 0.0108(3) 0.0444(4) 0.0125(3)
N(1) 0.0344(10) 0.0281(10) 0.0323(10) -0.0042(8) 0.0242(9) -0.0043(8)
N(2) 0.0378(11) 0.0244(9) 0.0268(10) -0.0042(8) 0.0242(9) -0.0040(8)
N(3) 0.0561(14) 0.0349(12) 0.0296(11) -0.0141(10) 0.0285(11) -0.0043(9)
N(4) 0.0325(10) 0.0242(9) 0.0307(10) -0.0013(8) 0.0236(9) -0.0008(7)
N(5) 0.0253(9) 0.0274(9) 0.0225(9) -0.0014(7) 0.0154(8) -0.0026(7)
C(1) 0.0336(12) 0.0234(11) 0.0369(13) 0.0009(9) 0.0269(11) -0.0010(9)
C(2) 0.0407(14) 0.0282(12) 0.0477(16) 0.0014(10) 0.0312(13) 0.0055(11)
C(3) 0.0398(14) 0.0285(13) 0.0593(18) -0.0057(11) 0.0322(14) -0.0022(12)
C(4) 0.0370(14) 0.0361(14) 0.0466(16) -0.0107(11) 0.0234(13) -0.0120(12)
C(5) 0.0391(14) 0.0392(14) 0.0344(13) -0.0067(11) 0.0230(12) -0.0069(11)
C(6) 0.0426(13) 0.0287(12) 0.0313(12) -0.0018(10) 0.0283(12) 0.0003(9)
C(7) 0.0395(13) 0.0276(11) 0.0256(11) -0.0054(10) 0.0242(11) -0.0040(9)
C(8) 0.0412(14) 0.0342(13) 0.0269(12) -0.0015(10) 0.0245(11) -0.0014(10)
C(9) 0.0392(14) 0.0487(16) 0.0305(13) -0.0048(12) 0.0216(12) -0.0052(11)
C(10) 0.0516(16) 0.0424(15) 0.0336(14) -0.0124(13) 0.0275(13) -0.0155(11)
C(11) 0.0548(17) 0.0340(13) 0.0414(15) -0.0063(12) 0.0358(14) -0.0129(11)
C(12) 0.0445(14) 0.0296(12) 0.0328(13) -0.0046(10) 0.0294(12) -0.0055(10)
C(13) 0.0436(14) 0.0413(14) 0.0351(14) 0.0020(12) 0.0276(12) -0.0034(11)
C(14) 0.075(2) 0.0495(18) 0.0516(19) 0.0186(17) 0.0420(18) 0.0085(15)
C(15) 0.068(2) 0.064(2) 0.073(2) 0.0091(17) 0.058(2) 0.0014(18)
C(16) 0.0447(15) 0.0333(13) 0.0449(15) -0.0031(11) 0.0332(13) -0.0083(11)
C(17) 0.065(2) 0.072(2) 0.073(2) 0.0142(18) 0.056(2) 0.0098(18)
C(18) 0.0491(17) 0.0446(16) 0.0498(17) 0.0005(13) 0.0290(15) -0.0003(13)
C(19) 0.045(2) 0.026(2) 0.030(2) -0.015(2) 0.025(2) -0.0032(18)
C(20) 0.050(2) 0.028(2) 0.026(2) -0.0201(19) 0.027(2) -0.0129(16)
C(21) 0.144(10) 0.057(5) 0.044(3) -0.066(5) 0.054(5) -0.011(3)
C(22) 0.091(2) 0.0452(19) 0.083(2) -0.0238(19) 0.060(2) -0.0020(18)
C(23) 0.080(3) 0.028(2) 0.041(2) -0.015(2) 0.048(2) -0.0012(18)
C(24) 0.088(4) 0.034(2) 0.037(2) -0.024(2) 0.046(3) -0.009(2)
C(25) 0.051(4) 0.029(3) 0.079(6) 0.000(3) 0.056(5) -0.002(3)
C(26) 0.079(8) 0.064(7) 0.067(7) -0.032(6) 0.015(6) 0.030(5)
C(27) 0.096(9) 0.073(8) 0.155(13) 0.015(7) 0.059(9) 0.071(8)
C(28) 0.014(4) 0.051(7) 0.116(13) -0.011(4) 0.010(5) -0.011(8)
C(29) 0.054(6) 0.074(7) 0.160(13) 0.004(6) 0.054(8) 0.048(8)
C(30) 0.0296(11) 0.0203(10) 0.0282(11) -0.0021(8) 0.0206(10) 0.0001(8)
C(31) 0.0307(12) 0.0262(11) 0.0295(12) -0.0017(9) 0.0196(10) 0.0009(9)
C(32) 0.0275(12) 0.0271(12) 0.0403(14) -0.0017(9) 0.0201(11) 0.0046(10)
C(33) 0.0374(14) 0.0290(12) 0.0547(16) 0.0018(10) 0.0360(14) 0.0053(11)
C(34) 0.0432(14) 0.0301(12) 0.0450(15) -0.0004(10) 0.0359(13) 0.0002(10)
C(35) 0.0277(11) 0.0314(12) 0.0231(11) -0.0034(9) 0.0174(10) -0.0042(9)
C(36) 0.0247(11) 0.0339(12) 0.0233(11) -0.0017(9) 0.0152(10) -0.0045(9)
C(37) 0.0270(12) 0.0334(13) 0.0345(13) -0.0037(10) 0.0182(11) -0.0051(10)
C(38) 0.0326(13) 0.0412(15) 0.0527(17) -0.0074(11) 0.0292(13) -0.0045(12)
C(39) 0.0288(13) 0.0539(17) 0.0533(17) 0.0009(12) 0.0277(13) -0.0041(14)
C(40) 0.0353(14) 0.0401(14) 0.0481(16) 0.0067(11) 0.0278(13) 0.0002(12)
C(41) 0.0324(12) 0.0355(13) 0.0308(12) 0.0016(10) 0.0205(11) -0.0020(10)
C(42) 0.0330(13) 0.0320(13) 0.0497(16) -0.0031(10) 0.0273(13) -0.0010(11)
C(43) 0.091(2) 0.077(2) 0.098(3) 0.043(2) 0.076(2) 0.048(2)
C(44) 0.062(2) 0.0349(17) 0.079(2) 0.0022(16) 0.023(2) -0.0146(17)
C(45) 0.0429(14) 0.0334(13) 0.0442(15) 0.0059(11) 0.0310(13) 0.0050(11)
C(46) 0.0519(17) 0.0377(15) 0.0555(18) -0.0021(13) 0.0378(16) -0.0039(13)
C(47) 0.082(2) 0.0472(18) 0.0536(19) 0.0094(17) 0.048(2) 0.0104(15)

loop_
_atom_type_symbol
_atom_type_description
_atom_type_scat_dispersion_real
_atom_type_scat_dispersion_imag
_atom_type_scat_source
C C 0.003 0.002
;
International Tables for Crystallography
(1992, Vol. C, Tables 4.2.6.8 and 6.1.1.4)
;
H H 0.000 0.000
;
International Tables for Crystallography
(1992, Vol. C, Table 6.1.1.4)
;
Cl Cl 0.148 0.159
;
International Tables for Crystallography
(1992, Vol. C, Tables 4.2.6.8 and 6.1.1.4)
;
N N 0.006 0.003
;
International Tables for Crystallography
(1992, Vol. C, Tables 4.2.6.8 and 6.1.1.4)
;
V V 0.300 0.529
;
International Tables for Crystallography
(1992, Vol. C, Tables 4.2.6.8 and 6.1.1.4)
;

loop_
_geom_angle_atom_site_label_1
_geom_angle_atom_site_label_2
_geom_angle_atom_site_label_3
_geom_angle
_geom_angle_publ_flag
Cl(1) V(1) Cl(2) 121.90(3) yes
Cl(1) V(1) N(1) 84.08(8) yes
Cl(1) V(1) N(2) 114.38(8) yes
Cl(1) V(1) N(3) 98.33(13) yes
Cl(2) V(1) N(1) 84.37(5) yes
Cl(2) V(1) N(2) 118.36(9) yes
Cl(2) V(1) N(3) 97.35(8) yes
N(1) V(1) N(2) 78.14(9) yes
N(1) V(1) N(3) 175.63(13) yes
N(2) V(1) N(3) 97.53(12) yes
Cl(3) V(2) Cl(4) 117.42(5) yes
Cl(3) V(2) N(4) 84.10(6) yes
Cl(3) V(2) N(5) 121.74(6) yes
Cl(3) V(2) N(6) 97.20(12) yes
Cl(4) V(2) N(4) 86.48(7) yes
Cl(4) V(2) N(5) 115.87(7) yes
Cl(4) V(2) N(6) 99.68(13) yes
N(4) V(2) N(5) 77.26(10) yes
N(4) V(2) N(6) 172.16(19) yes
N(5) V(2) N(6) 95.58(18) yes
V(1) N(1) C(1) 113.20(13) yes
V(1) N(1) C(5) 128.0(2) yes
C(1) N(1) C(5) 118.8(2) yes
V(1) N(2) C(6) 122.49(15) yes
V(1) N(2) C(7) 125.2(2) yes
C(6) N(2) C(7) 112.2(2) yes
V(1) N(3) C(19) 165.8(4) yes
V(1) N(3) C(25) 158.6(5) yes
C(19) N(3) C(25) 33.5(6) yes
V(2) N(4) C(30) 114.3(2) yes
V(2) N(4) C(34) 127.2(2) yes
C(30) N(4) C(34) 118.5(2) yes
V(2) N(5) C(35) 123.5(2) yes
V(2) N(5) C(36) 126.03(14) yes
C(35) N(5) C(36) 110.4(2) yes
V(2) N(6) C(48) 158.4(3) yes
V(2) N(6) C(54) 162.7(3) yes
V(2) N(6) C(60) 136.3(10) yes
C(48) N(6) C(54) 38.5(4) yes
C(48) N(6) C(60) 45.6(12) yes
C(54) N(6) C(60) 52.6(9) yes
N(1) C(1) C(2) 122.3(2) yes
N(1) C(1) C(6) 114.4(2) yes
C(2) C(1) C(6) 123.3(3) yes
C(1) C(2) C(3) 118.4(3) yes
C(2) C(3) C(4) 119.6(3) yes
C(3) C(4) C(5) 119.1(2) yes
N(1) C(5) C(4) 121.8(3) yes
N(2) C(6) C(1) 111.2(2) yes
N(2) C(7) C(8) 119.1(2) yes
N(2) C(7) C(12) 118.8(2) yes
C(8) C(7) C(12) 122.1(2) yes
C(7) C(8) C(9) 117.8(3) yes
C(7) C(8) C(13) 122.5(2) yes
C(9) C(8) C(13) 119.7(2) yes
C(8) C(9) C(10) 121.4(2) yes
C(9) C(10) C(11) 119.7(2) yes
C(10) C(11) C(12) 121.7(3) yes
C(7) C(12) C(11) 117.3(2) yes
C(7) C(12) C(16) 122.4(2) yes
C(11) C(12) C(16) 120.3(3) yes
C(8) C(13) C(14) 111.0(3) yes
C(8) C(13) C(15) 112.4(2) yes
C(14) C(13) C(15) 110.6(3) yes
C(12) C(16) C(17) 112.4(2) yes
C(12) C(16) C(18) 112.0(3) yes
C(17) C(16) C(18) 109.6(3) yes
N(3) C(19) C(20) 109.8(6) yes
N(3) C(19) C(24) 109.6(4) yes
N(3) C(19) C(25) 74.0(8) yes
N(3) C(19) C(29) 144.3(11) yes
C(20) C(19) C(24) 113.4(4) yes
C(20) C(19) C(25) 57.1(6) yes
C(20) C(19) C(29) 57.8(15) yes
C(24) C(19) C(25) 86.1(8) yes
C(24) C(19) C(29) 105.9(13) yes
C(25) C(19) C(29) 112.9(14) yes
C(19) C(20) C(21) 109.8(7) yes
C(19) C(20) C(25) 33.6(6) yes
C(19) C(20) C(28) 95.0(8) yes
C(19) C(20) C(29) 39.2(6) yes
C(21) C(20) C(25) 123.1(7) yes
C(21) C(20) C(28) 15.1(9) yes
C(21) C(20) C(29) 79.9(10) yes
C(25) C(20) C(28) 112.3(9) yes
C(25) C(20) C(29) 71.8(8) yes
C(28) C(20) C(29) 65.2(10) yes
C(20) C(21) C(22) 111.5(6) yes
C(20) C(21) C(28) 101(2) yes
C(22) C(21) C(28) 61(2) yes
C(21) C(22) C(23) 114.2(5) yes
C(21) C(22) C(27) 103.9(11) yes
C(21) C(22) C(28) 16.7(11) yes
C(23) C(22) C(27) 80.7(9) yes
C(23) C(22) C(28) 100.9(8) yes
C(27) C(22) C(28) 112.9(11) yes
C(22) C(23) C(24) 114.4(7) yes
C(19) C(24) C(23) 112.5(4) yes
C(19) C(24) C(25) 30.6(5) yes
C(19) C(24) C(26) 89.8(10) yes
C(23) C(24) C(25) 115.8(4) yes
C(23) C(24) C(26) 104.8(8) yes
C(25) C(24) C(26) 59.2(8) yes
N(3) C(25) C(19) 72.5(6) yes
N(3) C(25) C(20) 124.9(5) yes
N(3) C(25) C(24) 100.3(6) yes
N(3) C(25) C(26) 112.1(6) yes
N(3) C(25) C(29) 101.9(7) yes
C(19) C(25) C(20) 89.3(7) yes
C(19) C(25) C(24) 63.3(9) yes
C(19) C(25) C(26) 103.8(14) yes
C(19) C(25) C(29) 36.2(8) yes
C(20) C(25) C(24) 117.2(9) yes
C(20) C(25) C(26) 122.7(7) yes
C(20) C(25) C(29) 54.7(9) yes
C(24) C(25) C(26) 40.6(9) yes
C(24) C(25) C(29) 77.3(11) yes
C(26) C(25) C(29) 111.7(14) yes
C(24) C(26) C(25) 80.2(9) yes
C(24) C(26) C(27) 102.4(15) yes
C(25) C(26) C(27) 104.5(8) yes
C(22) C(27) C(26) 110.5(12) yes
C(20) C(28) C(21) 64(2) yes
C(20) C(28) C(22) 112.1(7) yes
C(20) C(28) C(29) 45.8(10) yes
C(21) C(28) C(22) 102(2) yes
C(21) C(28) C(29) 109(3) yes
C(22) C(28) C(29) 112.8(10) yes
C(19) C(29) C(20) 83.1(16) yes
C(19) C(29) C(25) 30.9(9) yes
C(19) C(29) C(28) 128.6(12) yes
C(20) C(29) C(25) 53.5(9) yes
C(20) C(29) C(28) 69.0(11) yes
C(25) C(29) C(28) 103.3(11) yes
N(4) C(30) C(31) 122.8(3) yes
N(4) C(30) C(35) 113.96(18) yes
C(31) C(30) C(35) 123.2(3) yes
C(30) C(31) C(32) 118.2(3) yes
C(31) C(32) C(33) 119.2(2) yes
C(32) C(33) C(34) 119.3(3) yes
N(4) C(34) C(33) 122.0(3) yes
N(5) C(35) C(30) 110.9(2) yes
N(5) C(36) C(37) 119.1(2) yes
N(5) C(36) C(41) 119.3(2) yes
C(37) C(36) C(41) 121.6(3) yes
C(36) C(37) C(38) 118.1(2) yes
C(36) C(37) C(42) 122.0(3) yes
C(38) C(37) C(42) 120.0(3) yes
C(37) C(38) C(39) 120.9(3) yes
C(38) C(39) C(40) 120.3(3) yes
C(39) C(40) C(41) 121.3(2) yes
C(36) C(41) C(40) 117.8(2) yes
C(36) C(41) C(45) 122.2(3) yes
C(40) C(41) C(45) 119.9(2) yes
C(37) C(42) C(43) 112.0(3) yes
C(37) C(42) C(44) 111.3(2) yes
C(43) C(42) C(44) 110.9(3) yes
C(41) C(45) C(46) 111.7(3) yes
C(41) C(45) C(47) 112.0(2) yes
C(46) C(45) C(47) 110.6(2) yes
N(6) C(48) C(49) 113.7(8) yes
N(6) C(48) C(53) 105.2(6) yes
N(6) C(48) C(54) 66.6(6) yes
N(6) C(48) C(55) 155.7(18) yes
N(6) C(48) C(60) 63.2(9) yes
N(6) C(48) C(61) 132(2) yes
C(49) C(48) C(53) 109.7(7) yes
C(49) C(48) C(54) 125.9(12) yes
C(49) C(48) C(55) 48.0(11) yes
C(49) C(48) C(60) 62.6(11) yes
C(49) C(48) C(61) 92(2) yes
C(53) C(48) C(54) 38.6(6) yes
C(53) C(48) C(55) 73.5(9) yes
C(53) C(48) C(60) 89.8(12) yes
C(53) C(48) C(61) 27(2) yes
C(54) C(48) C(55) 108.8(11) yes
C(54) C(48) C(60) 73.2(14) yes
C(54) C(48) C(61) 65(2) yes
C(55) C(48) C(60) 92.6(17) yes
C(55) C(48) C(61) 48(2) yes
C(60) C(48) C(61) 99(2) yes
C(48) C(49) C(50) 114.1(7) yes
C(48) C(49) C(55) 34.5(6) yes
C(48) C(49) C(56) 118.5(14) yes
C(48) C(49) C(60) 45.6(13) yes
C(48) C(49) C(61) 26.6(6) yes
C(50) C(49) C(55) 118.1(10) yes
C(50) C(49) C(56) 20.8(14) yes
C(50) C(49) C(60) 70.3(12) yes
C(50) C(49) C(61) 108.2(12) yes
C(55) C(49) C(56) 109.2(16) yes
C(55) C(49) C(60) 68.8(13) yes
C(55) C(49) C(61) 13.8(12) yes
C(56) C(49) C(60) 81.5(17) yes
C(56) C(49) C(61) 103.2(16) yes
C(60) C(49) C(61) 55.1(14) yes
C(49) C(50) C(51) 108.9(9) yes
C(49) C(50) C(56) 16.1(8) yes
C(49) C(50) C(57) 125.9(12) yes
C(49) C(50) C(60) 53.7(10) yes
C(49) C(50) C(64) 102.6(19) yes
C(49) C(50) C(65) 110.0(13) yes
C(51) C(50) C(56) 97.9(12) yes
C(51) C(50) C(57) 17.4(11) yes
C(51) C(50) C(60) 87.1(8) yes
C(51) C(50) C(64) 22.8(11) yes
C(51) C(50) C(65) 49.1(7) yes
C(56) C(50) C(57) 113.6(14) yes
C(56) C(50) C(60) 62.9(14) yes
C(56) C(50) C(64) 88(2) yes
C(56) C(50) C(65) 112.2(17) yes
C(57) C(50) C(60) 100.8(10) yes
C(57) C(50) C(64) 28.5(16) yes
C(57) C(50) C(65) 51.9(8) yes
C(60) C(50) C(64) 100.8(15) yes
C(60) C(50) C(65) 59.1(13) yes
C(64) C(50) C(65) 71.9(12) yes
C(50) C(51) C(52) 105.5(8) yes
C(50) C(51) C(57) 41(2) yes
C(50) C(51) C(58) 94.9(7) yes
C(50) C(51) C(63) 111.9(16) yes
C(50) C(51) C(64) 27.6(10) yes
C(50) C(51) C(65) 61.2(10) yes
C(52) C(51) C(57) 134.2(16) yes
C(52) C(51) C(58) 47.7(10) yes
C(52) C(51) C(63) 80.4(15) yes
C(52) C(51) C(64) 121(2) yes
C(52) C(51) C(65) 65.2(13) yes
C(57) C(51) C(58) 96(2) yes
C(57) C(51) C(63) 134(2) yes
C(57) C(51) C(64) 48(2) yes
C(57) C(51) C(65) 69.9(17) yes
C(58) C(51) C(63) 126.7(17) yes
C(58) C(51) C(64) 122.4(13) yes
C(58) C(51) C(65) 33.8(10) yes
C(63) C(51) C(64) 91(2) yes
C(63) C(51) C(65) 139(2) yes
C(64) C(51) C(65) 88.8(14) yes
C(51) C(52) C(53) 113.1(10) yes
C(51) C(52) C(54) 112.3(8) yes
C(51) C(52) C(58) 47.6(8) yes
C(51) C(52) C(59) 141(3) yes
C(51) C(52) C(65) 45.5(7) yes
C(53) C(52) C(54) 33.6(6) yes
C(53) C(52) C(58) 139.3(11) yes
C(53) C(52) C(59) 86(3) yes
C(53) C(52) C(65) 114.0(12) yes
C(54) C(52) C(58) 112.2(9) yes
C(54) C(52) C(59) 65(2) yes
C(54) C(52) C(65) 89.3(10) yes
C(58) C(52) C(59) 96(3) yes
C(58) C(52) C(65) 25.4(11) yes
C(59) C(52) C(65) 96(2) yes
C(48) C(53) C(52) 111.0(12) yes
C(48) C(53) C(54) 41.6(7) yes
C(48) C(53) C(55) 34.7(5) yes
C(48) C(53) C(59) 107.9(10) yes
C(48) C(53) C(61) 24.9(13) yes
C(48) C(53) C(62) 83.7(8) yes
C(52) C(53) C(54) 88.9(15) yes
C(52) C(53) C(55) 108.8(13) yes
C(52) C(53) C(59) 20.8(6) yes
C(52) C(53) C(61) 118(2) yes
C(52) C(53) C(62) 94.2(13) yes
C(54) C(53) C(55) 74.3(8) yes
C(54) C(53) C(59) 75.6(13) yes
C(54) C(53) C(61) 66.5(15) yes
C(54) C(53) C(62) 120.9(12) yes
C(55) C(53) C(59) 118.7(13) yes
C(55) C(53) C(61) 13.5(18) yes
C(55) C(53) C(62) 49.0(7) yes
C(59) C(53) C(61) 124(2) yes
C(59) C(53) C(62) 114.7(15) yes
C(61) C(53) C(62) 60.4(14) yes
N(6) C(54) C(48) 74.9(5) yes
N(6) C(54) C(52) 124.7(10) yes
N(6) C(54) C(53) 174.7(10) yes
N(6) C(54) C(55) 105.0(5) yes
N(6) C(54) C(59) 115.0(9) yes
N(6) C(54) C(60) 63.2(7) yes
N(6) C(54) C(61) 122.0(13) yes
C(48) C(54) C(52) 123.8(9) yes
C(48) C(54) C(53) 99.8(11) yes
C(48) C(54) C(55) 33.2(5) yes
C(48) C(54) C(59) 140.1(11) yes
C(48) C(54) C(60) 59.4(14) yes
C(48) C(54) C(61) 47.2(13) yes
C(52) C(54) C(53) 57.5(13) yes
C(52) C(54) C(55) 94.7(7) yes
C(52) C(54) C(59) 18.1(5) yes
C(52) C(54) C(60) 82.4(12) yes
C(52) C(54) C(61) 91.4(17) yes
C(53) C(54) C(55) 69.7(8) yes
C(53) C(54) C(59) 68.6(12) yes
C(53) C(54) C(60) 113.7(12) yes
C(53) C(54) C(61) 52.7(14) yes
C(55) C(54) C(59) 112.7(8) yes
C(55) C(54) C(60) 63.2(12) yes
C(55) C(54) C(61) 19.8(16) yes
C(59) C(54) C(60) 89.4(14) yes
C(59) C(54) C(61) 109.0(16) yes
C(60) C(54) C(61) 82(2) yes
C(48) C(55) C(49) 97.5(13) yes
C(48) C(55) C(53) 71.8(9) yes
C(48) C(55) C(54) 38.0(8) yes
C(48) C(55) C(56) 106.3(17) yes
C(48) C(55) C(60) 51.2(15) yes
C(48) C(55) C(61) 58.7(16) yes
C(48) C(55) C(62) 145.1(16) yes
C(49) C(55) C(53) 137.5(18) yes
C(49) C(55) C(54) 115.1(13) yes
C(49) C(55) C(56) 25.1(8) yes
C(49) C(55) C(60) 64.7(12) yes
C(49) C(55) C(61) 143(3) yes
C(49) C(55) C(62) 107.4(16) yes
C(53) C(55) C(54) 36.0(5) yes
C(53) C(55) C(56) 116.9(15) yes
C(53) C(55) C(60) 77.9(11) yes
C(53) C(55) C(61) 17(2) yes
C(53) C(55) C(62) 73.4(10) yes
C(54) C(55) C(56) 107.5(14) yes
C(54) C(55) C(60) 50.7(10) yes
C(54) C(55) C(61) 29(2) yes
C(54) C(55) C(62) 107.7(12) yes
C(56) C(55) C(60) 59.8(12) yes
C(56) C(55) C(61) 128(3) yes
C(56) C(55) C(62) 88.4(16) yes
C(60) C(55) C(61) 78(2) yes
C(60) C(55) C(62) 119(2) yes
C(61) C(55) C(62) 87.2(18) yes
C(49) C(56) C(50) 143.1(19) yes
C(49) C(56) C(55) 45.8(14) yes
C(49) C(56) C(57) 156.6(17) yes
C(49) C(56) C(60) 71.7(16) yes
C(49) C(56) C(64) 159(2) yes
C(50) C(56) C(55) 140.3(15) yes
C(50) C(56) C(57) 39.7(10) yes
C(50) C(56) C(60) 85.9(16) yes
C(50) C(56) C(64) 49.0(14) yes
C(55) C(56) C(57) 114.6(10) yes
C(55) C(56) C(60) 58.8(14) yes
C(55) C(56) C(64) 113.5(14) yes
C(57) C(56) C(60) 87.1(13) yes
C(57) C(56) C(64) 12.9(9) yes
C(60) C(56) C(64) 97.2(15) yes
C(50) C(57) C(51) 121(3) yes
C(50) C(57) C(56) 26.7(9) yes
C(50) C(57) C(58) 104.9(9) yes
C(50) C(57) C(63) 107.2(17) yes
C(50) C(57) C(64) 49.7(15) yes
C(50) C(57) C(65) 75.1(12) yes
C(51) C(57) C(56) 97(2) yes
C(51) C(57) C(58) 60.7(16) yes
C(51) C(57) C(63) 32(2) yes
C(51) C(57) C(64) 88(3) yes
C(51) C(57) C(65) 84(2) yes
C(56) C(57) C(58) 103.7(12) yes
C(56) C(57) C(63) 80.6(14) yes
C(56) C(57) C(64) 28.3(14) yes
C(56) C(57) C(65) 81.3(15) yes
C(58) C(57) C(63) 91.4(13) yes
C(58) C(57) C(64) 121(2) yes
C(58) C(57) C(65) 31.2(9) yes
C(63) C(57) C(64) 61(2) yes
C(63) C(57) C(65) 108.9(19) yes
C(64) C(57) C(65) 107(2) yes
C(51) C(58) C(52) 84.8(13) yes
C(51) C(58) C(57) 22.9(9) yes
C(51) C(58) C(59) 105.8(15) yes
C(51) C(58) C(64) 21.9(6) yes
C(51) C(58) C(65) 75.9(16) yes
C(52) C(58) C(57) 104.2(14) yes
C(52) C(58) C(59) 21.7(7) yes
C(52) C(58) C(64) 90.3(13) yes
C(52) C(58) C(65) 108(3) yes
C(57) C(58) C(59) 123.3(15) yes
C(57) C(58) C(64) 16.4(12) yes
C(57) C(58) C(65) 58.5(14) yes
C(59) C(58) C(64) 107.9(14) yes
C(59) C(58) C(65) 108(2) yes
C(64) C(58) C(65) 54.1(15) yes
C(52) C(59) C(53) 73(2) yes
C(52) C(59) C(54) 97(2) yes
C(52) C(59) C(58) 63(2) yes
C(52) C(59) C(65) 67(2) yes
C(53) C(59) C(54) 35.9(6) yes
C(53) C(59) C(58) 120.6(10) yes
C(53) C(59) C(65) 103.8(11) yes
C(54) C(59) C(58) 112.4(9) yes
C(54) C(59) C(65) 89.2(10) yes
C(58) C(59) C(65) 23.4(9) yes
N(6) C(60) C(48) 71.2(13) yes
N(6) C(60) C(49) 126.3(18) yes
N(6) C(60) C(50) 153.9(15) yes
N(6) C(60) C(54) 64.2(10) yes
N(6) C(60) C(55) 108(2) yes
N(6) C(60) C(56) 151.8(18) yes
N(6) C(60) C(61) 93.1(18) yes
N(6) C(60) C(65) 124.0(17) yes
C(48) C(60) C(49) 71.9(14) yes
C(48) C(60) C(50) 125.5(15) yes
C(48) C(60) C(54) 47.3(12) yes
C(48) C(60) C(55) 36.3(10) yes
C(48) C(60) C(56) 94.3(18) yes
C(48) C(60) C(61) 31.1(11) yes
C(48) C(60) C(65) 147.1(15) yes
C(49) C(60) C(50) 55.9(9) yes
C(49) C(60) C(54) 112(2) yes
C(49) C(60) C(55) 46.5(9) yes
C(49) C(60) C(56) 26.8(10) yes
C(49) C(60) C(61) 73.1(15) yes
C(49) C(60) C(65) 108.0(15) yes
C(50) C(60) C(54) 141.8(10) yes
C(50) C(60) C(55) 91.2(10) yes
C(50) C(60) C(56) 31.2(11) yes
C(50) C(60) C(61) 110.8(13) yes
C(50) C(60) C(65) 54.8(11) yes
C(54) C(60) C(55) 66.1(14) yes
C(54) C(60) C(56) 123.4(17) yes
C(54) C(60) C(61) 40.0(13) yes
C(54) C(60) C(65) 109.1(15) yes
C(55) C(60) C(56) 61.4(13) yes
C(55) C(60) C(61) 26.6(12) yes
C(55) C(60) C(65) 120.0(12) yes
C(56) C(60) C(61) 84.7(16) yes
C(56) C(60) C(65) 81.2(15) yes
C(61) C(60) C(65) 116.3(15) yes
C(48) C(61) C(49) 61.5(19) yes
C(48) C(61) C(53) 128(3) yes
C(48) C(61) C(54) 67.3(16) yes
C(48) C(61) C(55) 73(2) yes
C(48) C(61) C(60) 49(2) yes
C(48) C(61) C(62) 137(3) yes
C(49) C(61) C(53) 140(3) yes
C(49) C(61) C(54) 109(2) yes
C(49) C(61) C(55) 24(2) yes
C(49) C(61) C(60) 51.8(11) yes
C(49) C(61) C(62) 76.4(15) yes
C(53) C(61) C(54) 60.8(18) yes
C(53) C(61) C(55) 150(3) yes
C(53) C(61) C(60) 102(3) yes
C(53) C(61) C(62) 89.4(16) yes
C(54) C(61) C(55) 132(3) yes
C(54) C(61) C(60) 58.1(17) yes
C(54) C(61) C(62) 141(3) yes
C(55) C(61) C(60) 75(2) yes
C(55) C(61) C(62) 64.7(17) yes
C(60) C(61) C(62) 110(2) yes
C(53) C(62) C(55) 57.6(9) yes
C(53) C(62) C(61) 30.2(11) yes
C(53) C(62) C(63) 95.2(17) yes
C(55) C(62) C(61) 28.0(11) yes
C(55) C(62) C(63) 118(2) yes
C(61) C(62) C(63) 113(2) yes
C(51) C(63) C(57) 13.7(7) yes
C(51) C(63) C(62) 112.4(15) yes
C(51) C(63) C(64) 32.5(11) yes
C(57) C(63) C(62) 109.5(14) yes
C(57) C(63) C(64) 20.6(11) yes
C(62) C(63) C(64) 92.8(16) yes
C(50) C(64) C(51) 130(2) yes
C(50) C(64) C(56) 42.9(14) yes
C(50) C(64) C(57) 102(2) yes
C(50) C(64) C(58) 94.1(11) yes
C(50) C(64) C(63) 148(2) yes
C(50) C(64) C(65) 70.7(11) yes
C(51) C(64) C(56) 134(2) yes
C(51) C(64) C(57) 44(2) yes
C(51) C(64) C(58) 35.6(9) yes
C(51) C(64) C(63) 56.7(18) yes
C(51) C(64) C(65) 58.9(13) yes
C(56) C(64) C(57) 139(2) yes
C(56) C(64) C(58) 108.4(12) yes
C(56) C(64) C(63) 108(2) yes
C(56) C(64) C(65) 91.2(13) yes
C(57) C(64) C(58) 42(2) yes
C(57) C(64) C(63) 98(2) yes
C(57) C(64) C(65) 50.7(19) yes
C(58) C(64) C(63) 84.5(12) yes
C(58) C(64) C(65) 23.4(7) yes
C(63) C(64) C(65) 105.0(15) yes
C(50) C(65) C(51) 69.7(10) yes
C(50) C(65) C(52) 113.2(19) yes
C(50) C(65) C(57) 53.0(10) yes
C(50) C(65) C(58) 139.9(19) yes
C(50) C(65) C(59) 124(2) yes
C(50) C(65) C(60) 66.1(13) yes
C(50) C(65) C(64) 37.4(7) yes
C(51) C(65) C(52) 69.3(13) yes
C(51) C(65) C(57) 25.6(10) yes
C(51) C(65) C(58) 70.4(14) yes
C(51) C(65) C(59) 86.1(14) yes
C(51) C(65) C(60) 104(2) yes
C(51) C(65) C(64) 32.3(8) yes
C(52) C(65) C(57) 94.6(15) yes
C(52) C(65) C(58) 47(2) yes
C(52) C(65) C(59) 17.0(5) yes
C(52) C(65) C(60) 75.5(16) yes
C(52) C(65) C(64) 89.3(15) yes
C(57) C(65) C(58) 90.4(15) yes
C(57) C(65) C(59) 111.5(16) yes
C(57) C(65) C(60) 108(2) yes
C(57) C(65) C(64) 22.5(13) yes
C(58) C(65) C(59) 49(2) yes
C(58) C(65) C(60) 121(3) yes
C(58) C(65) C(64) 102.5(17) yes
C(59) C(65) C(60) 72.3(15) yes
C(59) C(65) C(64) 105.4(17) yes
C(60) C(65) C(64) 85.1(18) yes
C(1) C(2) H(1) 120.8 no
C(3) C(2) H(1) 120.8 no
C(2) C(3) H(2) 120.2 no
C(4) C(3) H(2) 120.2 no
C(3) C(4) H(3) 120.4 no
C(5) C(4) H(3) 120.5 no
N(1) C(5) H(4) 119.1 no
C(4) C(5) H(4) 119.1 no
N(2) C(6) H(5) 109.4 no
N(2) C(6) H(6) 109.4 no
C(1) C(6) H(5) 109.4 no
C(1) C(6) H(6) 109.4 no
H(5) C(6) H(6) 108.0 no
C(8) C(9) H(7) 119.3 no
C(10) C(9) H(7) 119.3 no
C(9) C(10) H(8) 120.1 no
C(11) C(10) H(8) 120.1 no
C(10) C(11) H(9) 119.2 no
C(12) C(11) H(9) 119.2 no
C(8) C(13) H(10) 107.5 no
C(14) C(13) H(10) 107.5 no
C(15) C(13) H(10) 107.5 no
C(13) C(14) H(11) 109.5 no
C(13) C(14) H(12) 109.5 no
C(13) C(14) H(13) 109.5 no
H(11) C(14) H(12) 109.5 no
H(11) C(14) H(13) 109.5 no
H(12) C(14) H(13) 109.5 no
C(13) C(15) H(14) 109.5 no
C(13) C(15) H(15) 109.5 no
C(13) C(15) H(16) 109.5 no
H(14) C(15) H(15) 109.5 no
H(14) C(15) H(16) 109.5 no
H(15) C(15) H(16) 109.5 no
C(12) C(16) H(17) 107.5 no
C(17) C(16) H(17) 107.5 no
C(18) C(16) H(17) 107.5 no
C(16) C(17) H(18) 109.5 no
C(16) C(17) H(19) 109.5 no
C(16) C(17) H(20) 109.5 no
H(18) C(17) H(19) 109.5 no
H(18) C(17) H(20) 109.5 no
H(19) C(17) H(20) 109.5 no
C(16) C(18) H(21) 109.5 no
C(16) C(18) H(22) 109.5 no
C(16) C(18) H(23) 109.5 no
H(21) C(18) H(22) 109.5 no
H(21) C(18) H(23) 109.5 no
H(22) C(18) H(23) 109.5 no
C(30) C(31) H(24) 120.9 no
C(32) C(31) H(24) 120.9 no
C(31) C(32) H(25) 120.4 no
C(33) C(32) H(25) 120.4 no
C(32) C(33) H(26) 120.4 no
C(34) C(33) H(26) 120.4 no
N(4) C(34) H(27) 119.0 no
C(33) C(34) H(27) 119.0 no
N(5) C(35) H(28) 109.5 no
N(5) C(35) H(29) 109.5 no
C(30) C(35) H(28) 109.5 no
C(30) C(35) H(29) 109.5 no
H(28) C(35) H(29) 108.1 no
C(37) C(38) H(30) 119.5 no
C(39) C(38) H(30) 119.6 no
C(38) C(39) H(31) 119.8 no
C(40) C(39) H(31) 119.9 no
C(39) C(40) H(32) 119.4 no
C(41) C(40) H(32) 119.4 no
C(37) C(42) H(33) 107.4 no
C(43) C(42) H(33) 107.5 no
C(44) C(42) H(33) 107.4 no
C(42) C(43) H(34) 109.5 no
C(42) C(43) H(35) 109.5 no
C(42) C(43) H(36) 109.5 no
H(34) C(43) H(35) 109.5 no
H(34) C(43) H(36) 109.5 no
H(35) C(43) H(36) 109.5 no
C(42) C(44) H(37) 109.5 no
C(42) C(44) H(38) 109.5 no
C(42) C(44) H(39) 109.5 no
H(37) C(44) H(38) 109.5 no
H(37) C(44) H(39) 109.5 no
H(38) C(44) H(39) 109.5 no
C(41) C(45) H(40) 107.4 no
C(46) C(45) H(40) 107.4 no
C(47) C(45) H(40) 107.4 no
C(45) C(46) H(41) 109.5 no
C(45) C(46) H(42) 109.5 no
C(45) C(46) H(43) 109.5 no
H(41) C(46) H(42) 109.5 no
H(41) C(46) H(43) 109.5 no
H(42) C(46) H(43) 109.5 no
C(45) C(47) H(44) 109.5 no
C(45) C(47) H(45) 109.5 no
C(45) C(47) H(46) 109.5 no
H(44) C(47) H(45) 109.5 no
H(44) C(47) H(46) 109.5 no
H(45) C(47) H(46) 109.5 no

loop_
_geom_bond_atom_site_label_1
_geom_bond_atom_site_label_2
_geom_bond_distance
_geom_bond_publ_flag
V(1) Cl(1) 2.2652(12) yes
V(1) Cl(2) 2.2705(7) yes
V(1) N(1) 2.221(2) yes
V(1) N(2) 1.854(2) yes
V(1) N(3) 1.648(2) yes
V(2) Cl(3) 2.2764(9) yes
V(2) Cl(4) 2.2631(11) yes
V(2) N(4) 2.2226(16) yes
V(2) N(5) 1.860(3) yes
V(2) N(6) 1.661(2) yes
N(1) C(1) 1.334(4) yes
N(1) C(5) 1.354(3) yes
N(2) C(6) 1.464(4) yes
N(2) C(7) 1.440(2) yes
N(3) C(19) 1.474(7) yes
N(3) C(25) 1.486(7) yes
N(4) C(30) 1.340(4) yes
N(4) C(34) 1.348(5) yes
N(5) C(35) 1.466(2) yes
N(5) C(36) 1.438(4) yes
N(6) C(48) 1.549(8) yes
N(6) C(54) 1.472(7) yes
N(6) C(60) 1.459(18) yes
C(1) C(2) 1.389(4) yes
C(1) C(6) 1.497(3) yes
C(2) C(3) 1.383(3) yes
C(3) C(4) 1.375(5) yes
C(4) C(5) 1.378(4) yes
C(7) C(8) 1.396(4) yes
C(7) C(12) 1.414(4) yes
C(8) C(9) 1.399(3) yes
C(8) C(13) 1.518(5) yes
C(9) C(10) 1.381(5) yes
C(10) C(11) 1.382(4) yes
C(11) C(12) 1.395(3) yes
C(12) C(16) 1.521(4) yes
C(13) C(14) 1.529(4) yes
C(13) C(15) 1.528(8) yes
C(16) C(17) 1.523(8) yes
C(16) C(18) 1.519(4) yes
C(19) C(20) 1.541(7) yes
C(19) C(24) 1.493(7) yes
C(19) C(25) 0.852(15) yes
C(19) C(29) 0.980(14) yes
C(20) C(21) 1.567(16) yes
C(20) C(25) 1.294(7) yes
C(20) C(28) 1.71(2) yes
C(20) C(29) 1.31(2) yes
C(21) C(22) 1.547(11) yes
C(21) C(28) 0.45(3) yes
C(22) C(23) 1.413(7) yes
C(22) C(27) 1.47(2) yes
C(22) C(28) 1.387(16) yes
C(23) C(24) 1.535(10) yes
C(24) C(25) 1.668(16) yes
C(24) C(26) 1.10(2) yes
C(25) C(26) 1.453(14) yes
C(25) C(29) 1.53(2) yes
C(26) C(27) 1.655(18) yes
C(28) C(29) 1.66(2) yes
C(30) C(31) 1.387(2) yes
C(30) C(35) 1.494(4) yes
C(31) C(32) 1.381(5) yes
C(32) C(33) 1.386(5) yes
C(33) C(34) 1.375(3) yes
C(36) C(37) 1.404(4) yes
C(36) C(41) 1.410(3) yes
C(37) C(38) 1.396(5) yes
C(37) C(42) 1.525(3) yes
C(38) C(39) 1.381(4) yes
C(39) C(40) 1.382(5) yes
C(40) C(41) 1.390(5) yes
C(41) C(45) 1.521(4) yes
C(42) C(43) 1.514(8) yes
C(42) C(44) 1.513(5) yes
C(45) C(46) 1.530(5) yes
C(45) C(47) 1.526(4) yes
C(48) C(49) 1.554(11) yes
C(48) C(53) 1.480(11) yes
C(48) C(54) 0.997(11) yes
C(48) C(55) 0.887(11) yes
C(48) C(60) 1.17(3) yes
C(48) C(61) 0.793(18) yes
C(49) C(50) 1.492(18) yes
C(49) C(55) 1.166(18) yes
C(49) C(56) 0.69(2) yes
C(49) C(60) 1.45(2) yes
C(49) C(61) 1.77(2) yes
C(50) C(51) 1.622(12) yes
C(50) C(56) 0.88(2) yes
C(50) C(57) 1.252(15) yes
C(50) C(60) 1.70(2) yes
C(50) C(64) 0.976(14) yes
C(50) C(65) 1.52(2) yes
C(51) C(52) 1.71(2) yes
C(51) C(57) 0.57(2) yes
C(51) C(58) 1.271(14) yes
C(51) C(63) 1.27(3) yes
C(51) C(64) 0.82(2) yes
C(51) C(65) 1.308(18) yes
C(52) C(53) 1.43(2) yes
C(52) C(54) 1.693(18) yes
C(52) C(58) 1.27(2) yes
C(52) C(59) 0.530(14) yes
C(52) C(65) 1.66(3) yes
C(53) C(54) 0.937(11) yes
C(53) C(55) 1.494(16) yes
C(53) C(59) 1.49(2) yes
C(53) C(61) 0.85(2) yes
C(53) C(62) 1.70(2) yes
C(54) C(55) 1.534(14) yes
C(54) C(59) 1.548(19) yes
C(54) C(60) 1.30(2) yes
C(54) C(61) 0.98(2) yes
C(55) C(56) 1.54(2) yes
C(55) C(60) 1.50(3) yes
C(55) C(61) 0.69(2) yes
C(55) C(62) 1.335(17) yes
C(56) C(57) 1.80(2) yes
C(56) C(60) 1.51(2) yes
C(56) C(64) 1.29(2) yes
C(57) C(58) 1.448(16) yes
C(57) C(63) 1.72(3) yes
C(57) C(64) 0.61(3) yes
C(57) C(65) 1.234(19) yes
C(58) C(59) 1.43(2) yes
C(58) C(64) 1.84(2) yes
C(58) C(65) 0.75(2) yes
C(59) C(65) 1.80(3) yes
C(60) C(61) 1.52(4) yes
C(60) C(65) 1.59(4) yes
C(61) C(62) 1.47(2) yes
C(62) C(63) 1.53(4) yes
C(63) C(64) 1.52(3) yes
C(64) C(65) 1.53(2) yes
C(2) H(1) 0.950 no
C(3) H(2) 0.950 no
C(4) H(3) 0.950 no
C(5) H(4) 0.950 no
C(6) H(5) 0.990 no
C(6) H(6) 0.990 no
C(9) H(7) 0.950 no
C(10) H(8) 0.950 no
C(11) H(9) 0.950 no
C(13) H(10) 1.000 no
C(14) H(11) 0.980 no
C(14) H(12) 0.980 no
C(14) H(13) 0.980 no
C(15) H(14) 0.980 no
C(15) H(15) 0.980 no
C(15) H(16) 0.980 no
C(16) H(17) 1.000 no
C(17) H(18) 0.980 no
C(17) H(19) 0.980 no
C(17) H(20) 0.980 no
C(18) H(21) 0.980 no
C(18) H(22) 0.980 no
C(18) H(23) 0.980 no
C(31) H(24) 0.950 no
C(32) H(25) 0.950 no
C(33) H(26) 0.950 no
C(34) H(27) 0.950 no
C(35) H(28) 0.990 no
C(35) H(29) 0.990 no
C(38) H(30) 0.950 no
C(39) H(31) 0.950 no
C(40) H(32) 0.950 no
C(42) H(33) 1.000 no
C(43) H(34) 0.980 no
C(43) H(35) 0.980 no
C(43) H(36) 0.980 no
C(44) H(37) 0.980 no
C(44) H(38) 0.980 no
C(44) H(39) 0.980 no
C(45) H(40) 1.000 no
C(46) H(41) 0.980 no
C(46) H(42) 0.980 no
C(46) H(43) 0.980 no
C(47) H(44) 0.980 no
C(47) H(45) 0.980 no
C(47) H(46) 0.980 no

loop_
_geom_contact_atom_site_label_1
_geom_contact_atom_site_label_2
_geom_contact_distance
_geom_contact_site_symmetry_2
Cl(1) C(33) 3.487(4) .
Cl(1) C(34) 3.506(4) .
Cl(1) C(35) 3.588(2) 3_655
Cl(2) C(56) 3.563(13) 4_454
Cl(3) C(3) 3.598(2) 2_655
Cl(4) C(32) 3.586(2) 3_655
C(3) Cl(3) 3.598(2) 2_645
C(24) C(62) 3.48(2) 4_454
C(26) C(62) 2.796(19) 4_454
C(26) C(63) 2.93(3) 4_454
C(27) C(62) 3.038(19) 4_454
C(27) C(63) 2.94(3) 4_454
C(30) C(32) 3.465(3) 3_655
C(32) Cl(4) 3.586(2) 3_655
C(32) C(30) 3.465(3) 3_655
C(33) Cl(1) 3.487(4) .
C(34) Cl(1) 3.506(4) .
C(35) Cl(1) 3.588(3) 3_655
C(52) C(58) 3.581(18) 3_756
C(56) Cl(2) 3.563(13) 4_655
C(58) C(52) 3.581(18) 3_756
C(58) C(59) 3.256(18) 3_756
C(59) C(58) 3.256(18) 3_756
C(59) C(59) 3.46(2) 3_756
C(62) C(24) 3.48(2) 4_655
C(62) C(26) 2.796(19) 4_655
C(62) C(27) 3.038(19) 4_655
C(63) C(26) 2.93(3) 4_655
C(63) C(27) 2.94(3) 4_655
Cl(1) H(24) 3.146 3_655
Cl(1) H(26) 3.044 .
Cl(1) H(27) 3.053 .
Cl(1) H(28) 2.872 3_655
Cl(1) H(29) 3.492 3_655
Cl(1) H(42) 3.502 3_655
Cl(2) H(3) 3.105 3_555
Cl(2) H(30) 3.433 1_455
Cl(2) H(31) 3.129 1_455
Cl(2) H(42) 3.190 3_655
Cl(3) H(2) 2.997 2_655
Cl(3) H(8) 2.808 4_554
Cl(4) H(14) 3.040 .
Cl(4) H(24) 3.398 3_655
Cl(4) H(25) 2.892 3_655
N(1) H(31) 2.841 1_455
N(2) H(31) 3.418 1_455
N(4) H(8) 3.493 4_554
N(4) H(9) 3.531 4_554
N(4) H(25) 3.589 3_655
C(1) H(31) 2.829 1_455
C(1) H(32) 3.353 1_455
C(2) H(31) 3.438 1_455
C(2) H(32) 2.946 1_455
C(3) H(32) 3.133 1_455
C(4) H(35) 3.262 3_655
C(5) H(31) 3.384 1_455
C(6) H(13) 3.259 3_656
C(6) H(31) 3.133 1_455
C(9) H(1) 3.107 3_656
C(9) H(33) 3.563 4_555
C(9) H(34) 3.160 4_555
C(9) H(38) 3.327 4_555
C(10) H(1) 3.167 3_656
C(10) H(33) 3.235 4_555
C(14) H(5) 3.101 3_656
C(14) H(20) 3.007 3_656
C(15) H(34) 3.348 4_555
C(16) H(30) 3.455 1_455
C(16) H(31) 3.354 1_455
C(17) H(12) 3.576 3_656
C(18) H(25) 3.470 4_555
C(18) H(30) 3.366 1_455
C(19) H(27) 3.262 .
C(21) H(29) 3.283 4_555
C(21) H(35) 3.041 4_555
C(22) H(10) 3.358 2_655
C(22) H(12) 3.477 2_655
C(23) H(9) 3.449 4_554
C(23) H(12) 3.401 2_655
C(23) H(19) 3.260 4_554
C(23) H(20) 3.436 4_554
C(24) H(19) 3.225 4_554
C(24) H(27) 3.461 .
C(27) H(10) 3.596 2_655
C(27) H(12) 3.030 2_655
C(28) H(35) 3.129 4_555
C(29) H(27) 3.356 .
C(30) H(25) 3.594 3_655
C(31) H(9) 3.548 4_554
C(31) H(21) 3.417 4_554
C(32) H(9) 3.272 4_554
C(32) H(21) 2.877 4_554
C(32) H(28) 3.347 3_655
C(32) H(40) 3.135 3_655
C(33) H(9) 3.107 4_554
C(33) H(21) 3.517 4_554
C(33) H(28) 3.070 3_655
C(33) H(40) 3.417 3_655
C(33) H(42) 3.501 3_655
C(33) H(43) 3.474 3_655
C(34) H(9) 3.257 4_554
C(34) H(24) 3.446 3_655
C(37) H(3) 3.569 3_655
C(38) H(3) 2.946 3_655
C(38) H(17) 3.245 1_655
C(38) H(18) 3.125 1_655
C(38) H(22) 3.496 1_655
C(39) H(3) 3.235 3_655
C(39) H(4) 3.376 3_655
C(39) H(5) 3.475 1_655
C(39) H(17) 2.978 1_655
C(39) H(18) 3.463 1_655
C(40) H(4) 3.293 3_655
C(41) H(4) 3.459 3_655
C(42) H(7) 3.575 4_554
C(42) H(8) 3.477 4_554
C(43) H(3) 3.469 3_655
C(43) H(7) 3.478 4_554
C(43) H(15) 3.585 4_554
C(44) H(7) 3.364 4_554
C(44) H(41) 3.444 2_755
C(44) H(44) 3.407 2_755
C(44) H(46) 3.175 2_755
C(45) H(25) 3.298 3_655
C(45) H(26) 3.565 3_655
C(46) H(26) 3.036 3_655
C(46) H(39) 3.505 2_745
C(47) H(38) 3.263 2_745
C(47) H(39) 3.277 2_745
C(48) H(18) 3.442 1_655
C(49) H(2) 3.199 2_655
C(50) H(2) 3.313 2_655
C(50) H(36) 3.122 4_555
C(51) H(44) 3.540 3_756
C(53) H(11) 3.544 3_756
C(53) H(12) 3.064 3_756
C(55) H(18) 3.190 1_655
C(55) H(20) 3.558 1_655
C(56) H(2) 3.312 2_655
C(57) H(22) 3.451 4_655
C(57) H(36) 3.187 4_555
C(57) H(44) 3.454 3_756
C(58) H(45) 3.547 3_756
C(61) H(12) 3.485 3_756
C(61) H(18) 3.322 1_655
C(61) H(20) 3.496 1_655
C(62) H(12) 3.094 3_756
C(62) H(18) 3.464 1_655
C(62) H(20) 3.301 1_655
C(63) H(23) 3.282 4_655
C(64) H(22) 3.569 4_655
C(64) H(23) 3.475 4_655
C(64) H(36) 3.426 4_555
C(65) H(36) 3.571 4_555
H(1) C(9) 3.107 3_656
H(1) C(10) 3.167 3_656
H(1) H(7) 2.861 3_656
H(1) H(8) 2.983 3_656
H(1) H(11) 3.543 3_656
H(1) H(32) 3.111 1_455
H(1) H(38) 3.470 2_645
H(2) Cl(3) 2.997 2_645
H(2) C(49) 3.199 2_645
H(2) C(50) 3.313 2_645
H(2) C(56) 3.312 2_645
H(2) H(32) 3.405 1_455
H(2) H(37) 3.338 2_645
H(2) H(41) 3.288 1_455
H(3) Cl(2) 3.105 3_555
H(3) C(37) 3.569 3_655
H(3) C(38) 2.946 3_655
H(3) C(39) 3.235 3_655
H(3) C(43) 3.469 3_655
H(3) H(30) 2.865 3_655
H(3) H(31) 3.354 3_655
H(3) H(35) 2.986 3_655
H(3) H(36) 3.116 3_655
H(4) C(39) 3.376 3_655
H(4) C(40) 3.293 3_655
H(4) C(41) 3.459 3_655
H(4) H(42) 3.082 3_655
H(5) C(14) 3.101 3_656
H(5) C(39) 3.475 1_455
H(5) H(11) 2.861 3_656
H(5) H(13) 2.482 3_656
H(5) H(31) 2.806 1_455
H(5) H(32) 3.567 1_455
H(6) H(13) 3.169 3_656
H(7) C(42) 3.575 4_555
H(7) C(43) 3.478 4_555
H(7) C(44) 3.364 4_555
H(7) H(1) 2.861 3_656
H(7) H(33) 3.286 4_555
H(7) H(34) 2.658 4_555
H(7) H(38) 2.524 4_555
H(7) H(46) 3.560 3_756
H(8) Cl(3) 2.808 4_555
H(8) N(4) 3.493 4_555
H(8) C(42) 3.477 4_555
H(8) H(1) 2.983 3_656
H(8) H(33) 2.659 4_555
H(8) H(37) 3.553 4_555
H(8) H(38) 3.227 4_555
H(9) N(4) 3.531 4_555
H(9) C(23) 3.449 4_555
H(9) C(31) 3.548 4_555
H(9) C(32) 3.272 4_555
H(9) C(33) 3.107 4_555
H(9) C(34) 3.257 4_555
H(9) H(26) 3.434 4_555
H(10) C(22) 3.358 2_645
H(10) C(27) 3.596 2_645
H(11) C(53) 3.544 3_756
H(11) H(1) 3.543 3_656
H(11) H(5) 2.861 3_656
H(11) H(20) 3.196 3_656
H(11) H(46) 3.410 3_756
H(12) C(17) 3.576 3_656
H(12) C(22) 3.477 2_645
H(12) C(23) 3.401 2_645
H(12) C(27) 3.030 2_645
H(12) C(53) 3.064 3_756
H(12) C(61) 3.485 3_756
H(12) C(62) 3.094 3_756
H(12) H(20) 2.620 3_656
H(13) C(6) 3.259 3_656
H(13) H(5) 2.482 3_656
H(13) H(6) 3.169 3_656
H(13) H(20) 2.730 3_656
H(14) Cl(4) 3.040 .
H(15) C(43) 3.585 4_555
H(15) H(34) 2.646 4_555
H(16) H(27) 3.402 .
H(16) H(34) 3.206 4_555
H(17) C(38) 3.245 1_455
H(17) C(39) 2.978 1_455
H(17) H(30) 2.929 1_455
H(17) H(31) 2.405 1_455
H(18) C(38) 3.125 1_455
H(18) C(39) 3.463 1_455
H(18) C(48) 3.442 1_455
H(18) C(55) 3.190 1_455
H(18) C(61) 3.322 1_455
H(18) C(62) 3.464 1_455
H(18) H(30) 2.964 1_455
H(18) H(31) 3.537 1_455
H(18) H(39) 2.882 1_455
H(18) H(43) 3.233 2_655
H(19) C(23) 3.260 4_555
H(19) C(24) 3.225 4_555
H(19) H(26) 3.400 4_555
H(19) H(43) 3.116 2_655
H(20) C(14) 3.007 3_656
H(20) C(23) 3.436 4_555
H(20) C(55) 3.558 1_455
H(20) C(61) 3.496 1_455
H(20) C(62) 3.301 1_455
H(20) H(11) 3.196 3_656
H(20) H(12) 2.620 3_656
H(20) H(13) 2.730 3_656
H(21) C(31) 3.417 4_555
H(21) C(32) 2.877 4_555
H(21) C(33) 3.517 4_555
H(21) H(24) 3.536 4_555
H(21) H(25) 2.588 4_555
H(22) C(38) 3.496 1_455
H(22) C(57) 3.451 4_454
H(22) C(64) 3.569 4_454
H(22) H(25) 3.579 4_555
H(22) H(30) 2.718 1_455
H(22) H(39) 3.076 1_455
H(22) H(43) 3.392 2_655
H(22) H(44) 2.973 2_655
H(23) C(63) 3.282 4_454
H(23) C(64) 3.475 4_454
H(23) H(30) 3.544 1_455
H(24) Cl(1) 3.146 3_655
H(24) Cl(4) 3.398 3_655
H(24) C(34) 3.446 3_655
H(24) H(21) 3.536 4_554
H(25) Cl(4) 2.892 3_655
H(25) N(4) 3.589 3_655
H(25) C(18) 3.470 4_554
H(25) C(30) 3.594 3_655
H(25) C(45) 3.298 3_655
H(25) H(21) 2.588 4_554
H(25) H(22) 3.579 4_554
H(25) H(28) 3.288 3_655
H(25) H(40) 2.441 3_655
H(25) H(43) 3.229 3_655
H(25) H(44) 3.422 3_655
H(26) Cl(1) 3.044 .
H(26) C(45) 3.565 3_655
H(26) C(46) 3.036 3_655
H(26) H(9) 3.434 4_554
H(26) H(19) 3.400 4_554
H(26) H(28) 2.804 3_655
H(26) H(40) 3.020 3_655
H(26) H(42) 2.615 3_655
H(26) H(43) 2.732 3_655
H(27) Cl(1) 3.053 .
H(27) C(19) 3.262 .
H(27) C(24) 3.461 .
H(27) C(29) 3.356 .
H(27) H(16) 3.402 .
H(28) Cl(1) 2.872 3_655
H(28) C(32) 3.347 3_655
H(28) C(33) 3.070 3_655
H(28) H(25) 3.288 3_655
H(28) H(26) 2.804 3_655
H(29) Cl(1) 3.492 3_655
H(29) C(21) 3.283 4_554
H(30) Cl(2) 3.433 1_655
H(30) C(16) 3.455 1_655
H(30) C(18) 3.366 1_655
H(30) H(3) 2.865 3_655
H(30) H(17) 2.929 1_655
H(30) H(18) 2.964 1_655
H(30) H(22) 2.718 1_655
H(30) H(23) 3.544 1_655
H(31) Cl(2) 3.129 1_655
H(31) N(1) 2.841 1_655
H(31) N(2) 3.418 1_655
H(31) C(1) 2.829 1_655
H(31) C(2) 3.438 1_655
H(31) C(5) 3.384 1_655
H(31) C(6) 3.133 1_655
H(31) C(16) 3.354 1_655
H(31) H(3) 3.354 3_655
H(31) H(5) 2.806 1_655
H(31) H(17) 2.405 1_655
H(31) H(18) 3.537 1_655
H(32) C(1) 3.353 1_655
H(32) C(2) 2.946 1_655
H(32) C(3) 3.133 1_655
H(32) H(1) 3.111 1_655
H(32) H(2) 3.405 1_655
H(32) H(5) 3.567 1_655
H(33) C(9) 3.563 4_554
H(33) C(10) 3.235 4_554
H(33) H(7) 3.286 4_554
H(33) H(8) 2.659 4_554
H(34) C(9) 3.160 4_554
H(34) C(15) 3.348 4_554
H(34) H(7) 2.658 4_554
H(34) H(15) 2.646 4_554
H(34) H(16) 3.206 4_554
H(35) C(4) 3.262 3_655
H(35) C(21) 3.041 4_554
H(35) C(28) 3.129 4_554
H(35) H(3) 2.986 3_655
H(36) C(50) 3.122 4_554
H(36) C(57) 3.187 4_554
H(36) C(64) 3.426 4_554
H(36) C(65) 3.571 4_554
H(36) H(3) 3.116 3_655
H(37) H(2) 3.338 2_655
H(37) H(8) 3.553 4_554
H(37) H(41) 3.335 2_755
H(38) C(9) 3.327 4_554
H(38) C(47) 3.263 2_755
H(38) H(1) 3.470 2_655
H(38) H(7) 2.524 4_554
H(38) H(8) 3.227 4_554
H(38) H(41) 3.231 2_755
H(38) H(44) 3.170 2_755
H(38) H(46) 2.522 2_755
H(39) C(46) 3.505 2_755
H(39) C(47) 3.277 2_755
H(39) H(18) 2.882 1_655
H(39) H(22) 3.076 1_655
H(39) H(41) 3.192 2_755
H(39) H(43) 3.045 2_755
H(39) H(44) 2.752 2_755
H(39) H(46) 2.964 2_755
H(40) C(32) 3.135 3_655
H(40) C(33) 3.417 3_655
H(40) H(25) 2.441 3_655
H(40) H(26) 3.020 3_655
H(41) C(44) 3.444 2_745
H(41) H(2) 3.288 1_655
H(41) H(37) 3.335 2_745
H(41) H(38) 3.231 2_745
H(41) H(39) 3.192 2_745
H(42) Cl(1) 3.502 3_655
H(42) Cl(2) 3.190 3_655
H(42) C(33) 3.501 3_655
H(42) H(4) 3.082 3_655
H(42) H(26) 2.615 3_655
H(43) C(33) 3.474 3_655
H(43) H(18) 3.233 2_645
H(43) H(19) 3.116 2_645
H(43) H(22) 3.392 2_645
H(43) H(25) 3.229 3_655
H(43) H(26) 2.732 3_655
H(43) H(39) 3.045 2_745
H(44) C(44) 3.407 2_745
H(44) C(51) 3.540 3_756
H(44) C(57) 3.454 3_756
H(44) H(22) 2.973 2_645
H(44) H(25) 3.422 3_655
H(44) H(38) 3.170 2_745
H(44) H(39) 2.752 2_745
H(45) C(58) 3.547 3_756
H(46) C(44) 3.175 2_745
H(46) H(7) 3.560 3_756
H(46) H(11) 3.410 3_756
H(46) H(38) 2.522 2_745
H(46) H(39) 2.964 2_745

loop_
_geom_torsion_atom_site_label_1
_geom_torsion_atom_site_label_2
_geom_torsion_atom_site_label_3
_geom_torsion_atom_site_label_4
_geom_torsion
Cl(1) V(1) N(1) C(1) 109.7(2)
Cl(1) V(1) N(1) C(5) -66.9(2)
Cl(1) V(1) N(2) C(6) -72.5(2)
Cl(1) V(1) N(2) C(7) 105.0(2)
Cl(1) V(1) N(3) C(19) 16.3(8)
Cl(1) V(1) N(3) C(25) 156.0(13)
Cl(2) V(1) N(1) C(1) -127.3(2)
Cl(2) V(1) N(1) C(5) 56.1(2)
Cl(2) V(1) N(2) C(6) 82.2(2)
Cl(2) V(1) N(2) C(7) -100.3(2)
Cl(2) V(1) N(3) C(19) -107.6(8)
Cl(2) V(1) N(3) C(25) 32.1(13)
N(1) V(1) N(2) C(6) 5.3(2)
N(1) V(1) N(2) C(7) -177.2(2)
N(2) V(1) N(1) C(1) -6.8(2)
N(2) V(1) N(1) C(5) 176.6(3)
N(1) V(1) N(3) C(19) 139.6(16)
N(1) V(1) N(3) C(25) -80.8(19)
N(3) V(1) N(1) C(1) -14.0(17)
N(3) V(1) N(1) C(5) 169.4(15)
N(2) V(1) N(3) C(19) 132.4(8)
N(2) V(1) N(3) C(25) -87.9(13)
N(3) V(1) N(2) C(6) -175.2(2)
N(3) V(1) N(2) C(7) 2.3(2)
Cl(3) V(2) N(4) C(30) 126.23(16)
Cl(3) V(2) N(4) C(34) -54.5(2)
Cl(3) V(2) N(5) C(35) -78.17(19)
Cl(3) V(2) N(5) C(36) 104.61(18)
Cl(3) V(2) N(6) C(48) -51.4(15)
Cl(3) V(2) N(6) C(54) 146(2)
Cl(3) V(2) N(6) C(60) 32.2(13)
Cl(4) V(2) N(4) C(30) -115.72(16)
Cl(4) V(2) N(4) C(34) 63.5(2)
Cl(4) V(2) N(5) C(35) 76.20(18)
Cl(4) V(2) N(5) C(36) -101.02(19)
Cl(4) V(2) N(6) C(48) -170.9(14)
Cl(4) V(2) N(6) C(54) 26(2)
Cl(4) V(2) N(6) C(60) -87.3(13)
N(4) V(2) N(5) C(35) -3.46(17)
N(4) V(2) N(5) C(36) 179.3(2)
N(5) V(2) N(4) C(30) 1.79(16)
N(5) V(2) N(4) C(34) -179.0(2)
N(4) V(2) N(6) C(48) 48(2)
N(4) V(2) N(6) C(54) -115(2)
N(4) V(2) N(6) C(60) 131.3(15)
N(6) V(2) N(4) C(30) 26.2(9)
N(6) V(2) N(4) C(34) -154.5(8)
N(5) V(2) N(6) C(48) 71.6(15)
N(5) V(2) N(6) C(54) -91(2)
N(5) V(2) N(6) C(60) 155.2(13)
N(6) V(2) N(5) C(35) 179.8(2)
N(6) V(2) N(5) C(36) 2.6(2)
V(1) N(1) C(1) C(2) -174.2(2)
V(1) N(1) C(1) C(6) 6.8(3)
V(1) N(1) C(5) C(4) 175.8(2)
C(1) N(1) C(5) C(4) -0.7(5)
C(5) N(1) C(1) C(2) 2.7(5)
C(5) N(1) C(1) C(6) -176.3(3)
V(1) N(2) C(6) C(1) -3.4(3)
V(1) N(2) C(7) C(8) -90.5(3)
V(1) N(2) C(7) C(12) 89.4(4)
C(6) N(2) C(7) C(8) 87.2(4)
C(6) N(2) C(7) C(12) -92.9(3)
C(7) N(2) C(6) C(1) 178.8(2)
V(1) N(3) C(19) C(20) -160.0(7)
V(1) N(3) C(19) C(24) 74.9(11)
V(1) N(3) C(19) C(25) 154.6(9)
V(1) N(3) C(19) C(29) -98(2)
V(1) N(3) C(25) C(19) -163.3(9)
V(1) N(3) C(25) C(20) 120.3(8)
V(1) N(3) C(25) C(24) -105.7(15)
V(1) N(3) C(25) C(26) -65(2)
V(1) N(3) C(25) C(29) 175.3(11)
C(19) N(3) C(25) C(20) -76.4(10)
C(19) N(3) C(25) C(24) 57.6(8)
C(19) N(3) C(25) C(26) 98.2(15)
C(19) N(3) C(25) C(29) -21.4(9)
C(25) N(3) C(19) C(20) 45.3(7)
C(25) N(3) C(19) C(24) -79.8(8)
C(25) N(3) C(19) C(29) 107(2)
V(2) N(4) C(30) C(31) 179.19(17)
V(2) N(4) C(30) C(35) 0.03(19)
V(2) N(4) C(34) C(33) 179.88(18)
C(30) N(4) C(34) C(33) -0.9(3)
C(34) N(4) C(30) C(31) -0.1(2)
C(34) N(4) C(30) C(35) -179.3(2)
V(2) N(5) C(35) C(30) 4.5(2)
V(2) N(5) C(36) C(37) -95.8(2)
V(2) N(5) C(36) C(41) 86.7(2)
C(35) N(5) C(36) C(37) 86.6(2)
C(35) N(5) C(36) C(41) -90.9(2)
C(36) N(5) C(35) C(30) -177.93(19)
V(2) N(6) C(48) C(49) 67.6(18)
V(2) N(6) C(48) C(53) -172.4(11)
V(2) N(6) C(48) C(54) -171.9(13)
V(2) N(6) C(48) C(55) 104(2)
V(2) N(6) C(48) C(60) 105.8(17)
V(2) N(6) C(48) C(61) -176(3)
V(2) N(6) C(54) C(48) 169.9(17)
V(2) N(6) C(54) C(52) -69(2)
V(2) N(6) C(54) C(53) 178(13)
V(2) N(6) C(54) C(55) -175.9(17)
V(2) N(6) C(54) C(59) -51(2)
V(2) N(6) C(54) C(60) -127(2)
V(2) N(6) C(54) C(61) 173(2)
V(2) N(6) C(60) C(48) -149.2(8)
V(2) N(6) C(60) C(49) -100(2)
V(2) N(6) C(60) C(50) -15(5)
V(2) N(6) C(60) C(54) 159.9(7)
V(2) N(6) C(60) C(55) -148.7(9)
V(2) N(6) C(60) C(56) -87(5)
V(2) N(6) C(60) C(61) -171.6(11)
V(2) N(6) C(60) C(65) 64(2)
C(48) N(6) C(54) C(52) 121.0(13)
C(48) N(6) C(54) C(53) 8(15)
C(48) N(6) C(54) C(55) 14.2(10)
C(48) N(6) C(54) C(59) 138.6(14)
C(48) N(6) C(54) C(60) 63.0(15)
C(48) N(6) C(54) C(61) 3(2)
C(54) N(6) C(48) C(49) -120.5(13)
C(54) N(6) C(48) C(53) -0.5(9)
C(54) N(6) C(48) C(55) -84(2)
C(54) N(6) C(48) C(60) -82.3(14)
C(54) N(6) C(48) C(61) -4(3)
C(48) N(6) C(60) C(49) 48.9(18)
C(48) N(6) C(60) C(50) 134(4)
C(48) N(6) C(60) C(54) -50.9(10)
C(48) N(6) C(60) C(55) 0.4(6)
C(48) N(6) C(60) C(56) 62(4)
C(48) N(6) C(60) C(61) -22.4(11)
C(48) N(6) C(60) C(65) -147(2)
C(60) N(6) C(48) C(49) -38.2(11)
C(60) N(6) C(48) C(53) 81.8(13)
C(60) N(6) C(48) C(54) 82.3(14)
C(60) N(6) C(48) C(55) -2(2)
C(60) N(6) C(48) C(61) 78(3)
C(54) N(6) C(60) C(48) 50.9(10)
C(54) N(6) C(60) C(49) 100(2)
C(54) N(6) C(60) C(50) -175(4)
C(54) N(6) C(60) C(55) 51.3(11)
C(54) N(6) C(60) C(56) 113(5)
C(54) N(6) C(60) C(61) 28.5(12)
C(54) N(6) C(60) C(65) -96.4(18)
C(60) N(6) C(54) C(48) -63.0(15)
C(60) N(6) C(54) C(52) 58.0(15)
C(60) N(6) C(54) C(53) -55(18)
C(60) N(6) C(54) C(55) -48.8(15)
C(60) N(6) C(54) C(59) 75.6(15)
C(60) N(6) C(54) C(61) -60(2)
N(1) C(1) C(2) C(3) -2.4(5)
N(1) C(1) C(6) N(2) -3.0(4)
C(2) C(1) C(6) N(2) 178.0(3)
C(6) C(1) C(2) C(3) 176.5(3)
C(1) C(2) C(3) C(4) 0.1(4)
C(2) C(3) C(4) C(5) 1.9(6)
C(3) C(4) C(5) N(1) -1.6(6)
N(2) C(7) C(8) C(9) 179.3(3)
N(2) C(7) C(8) C(13) -0.3(5)
N(2) C(7) C(12) C(11) -178.8(3)
N(2) C(7) C(12) C(16) -0.2(4)
C(8) C(7) C(12) C(11) 1.2(5)
C(8) C(7) C(12) C(16) 179.8(3)
C(12) C(7) C(8) C(9) -0.6(5)
C(12) C(7) C(8) C(13) 179.7(3)
C(7) C(8) C(9) C(10) -0.2(5)
C(7) C(8) C(13) C(14) -116.7(3)
C(7) C(8) C(13) C(15) 118.9(3)
C(9) C(8) C(13) C(14) 63.6(4)
C(9) C(8) C(13) C(15) -60.8(4)
C(13) C(8) C(9) C(10) 179.5(3)
C(8) C(9) C(10) C(11) 0.5(6)
C(9) C(10) C(11) C(12) 0.1(4)
C(10) C(11) C(12) C(7) -0.9(5)
C(10) C(11) C(12) C(16) -179.6(3)
C(7) C(12) C(16) C(17) 126.5(3)
C(7) C(12) C(16) C(18) -109.6(3)
C(11) C(12) C(16) C(17) -54.9(4)
C(11) C(12) C(16) C(18) 69.0(5)
N(3) C(19) C(20) C(21) -174.9(5)
N(3) C(19) C(20) C(25) -54.5(9)
N(3) C(19) C(20) C(28) -178.3(5)
N(3) C(19) C(20) C(29) 142.5(12)
N(3) C(19) C(24) C(23) 174.4(6)
N(3) C(19) C(24) C(25) 71.5(8)
N(3) C(19) C(24) C(26) 68.4(8)
N(3) C(19) C(25) C(20) 127.2(6)
N(3) C(19) C(25) C(24) -111.6(3)
N(3) C(19) C(25) C(26) -109.2(7)
N(3) C(19) C(25) C(29) 142.7(14)
N(3) C(19) C(29) C(20) -79(2)
N(3) C(19) C(29) C(25) -94(2)
N(3) C(19) C(29) C(28) -135.0(17)
C(20) C(19) C(24) C(23) 51.4(10)
C(20) C(19) C(24) C(25) -51.5(7)
C(20) C(19) C(24) C(26) -54.6(9)
C(24) C(19) C(20) C(21) -52.1(9)
C(24) C(19) C(20) C(25) 68.4(10)
C(24) C(19) C(20) C(28) -55.4(8)
C(24) C(19) C(20) C(29) -94.6(13)
C(20) C(19) C(25) N(3) -127.2(6)
C(20) C(19) C(25) C(24) 121.2(6)
C(20) C(19) C(25) C(26) 123.6(9)
C(20) C(19) C(25) C(29) 15.6(15)
C(25) C(19) C(20) C(21) -120.4(10)
C(25) C(19) C(20) C(28) -123.8(10)
C(25) C(19) C(20) C(29) -163.0(15)
C(20) C(19) C(29) C(25) -15.5(14)
C(20) C(19) C(29) C(28) -56(2)
C(29) C(19) C(20) C(21) 42.6(12)
C(29) C(19) C(20) C(25) 163.0(15)
C(29) C(19) C(20) C(28) 39.2(12)
C(24) C(19) C(25) N(3) 111.6(3)
C(24) C(19) C(25) C(20) -121.2(6)
C(24) C(19) C(25) C(26) 2.4(7)
C(24) C(19) C(25) C(29) -105.6(14)
C(25) C(19) C(24) C(23) 102.9(9)
C(25) C(19) C(24) C(26) -3.1(9)
C(24) C(19) C(29) C(20) 107.9(10)
C(24) C(19) C(29) C(25) 92.5(10)
C(24) C(19) C(29) C(28) 52(3)
C(29) C(19) C(24) C(23) -9.8(16)
C(29) C(19) C(24) C(25) -112.7(15)
C(29) C(19) C(24) C(26) -115.8(15)
C(25) C(19) C(29) C(20) 15.5(14)
C(25) C(19) C(29) C(28) -41(3)
C(29) C(19) C(25) N(3) -142.7(14)
C(29) C(19) C(25) C(20) -15.6(15)
C(29) C(19) C(25) C(24) 105.6(14)
C(29) C(19) C(25) C(26) 108.0(14)
C(19) C(20) C(21) C(22) 50.3(11)
C(19) C(20) C(21) C(28) -13(2)
C(19) C(20) C(25) N(3) 68.0(9)
C(19) C(20) C(25) C(24) -59.2(10)
C(19) C(20) C(25) C(26) -106(2)
C(19) C(20) C(25) C(29) -11.2(10)
C(19) C(20) C(28) C(21) 168(2)
C(19) C(20) C(28) C(22) 74.7(13)
C(19) C(20) C(28) C(29) -26.1(6)
C(19) C(20) C(29) C(25) 9.8(8)
C(19) C(20) C(29) C(28) 136.0(12)
C(21) C(20) C(25) N(3) 143.5(11)
C(21) C(20) C(25) C(19) 75.5(11)
C(21) C(20) C(25) C(24) 16.3(13)
C(21) C(20) C(25) C(26) -31(2)
C(21) C(20) C(25) C(29) 64.3(12)
C(25) C(20) C(21) C(22) 15.6(15)
C(25) C(20) C(21) C(28) -47(2)
C(21) C(20) C(28) C(22) -93(2)
C(21) C(20) C(28) C(29) 166(2)
C(28) C(20) C(21) C(22) 63.1(18)
C(21) C(20) C(29) C(19) -139.7(10)
C(21) C(20) C(29) C(25) -129.9(6)
C(21) C(20) C(29) C(28) -3.7(5)
C(29) C(20) C(21) C(22) 76.0(11)
C(29) C(20) C(21) C(28) 13(2)
C(25) C(20) C(28) C(21) 138(2)
C(25) C(20) C(28) C(22) 44.9(16)
C(25) C(20) C(28) C(29) -55.9(8)
C(28) C(20) C(25) N(3) 131.5(12)
C(28) C(20) C(25) C(19) 63.5(10)
C(28) C(20) C(25) C(24) 4.3(11)
C(28) C(20) C(25) C(26) -42.5(18)
C(28) C(20) C(25) C(29) 52.3(10)
C(25) C(20) C(29) C(19) -9.8(8)
C(25) C(20) C(29) C(28) 126.2(7)
C(29) C(20) C(25) N(3) 79.2(14)
C(29) C(20) C(25) C(19) 11.2(10)
C(29) C(20) C(25) C(24) -48.0(10)
C(29) C(20) C(25) C(26) -94.8(17)
C(28) C(20) C(29) C(19) -136.0(12)
C(28) C(20) C(29) C(25) -126.2(7)
C(29) C(20) C(28) C(21) -166(2)
C(29) C(20) C(28) C(22) 100.8(15)
C(20) C(21) C(22) C(23) -51.7(13)
C(20) C(21) C(22) C(27) 34.3(12)
C(20) C(21) C(22) C(28) -90(2)
C(20) C(21) C(28) C(22) 108.9(13)
C(20) C(21) C(28) C(29) -10.6(15)
C(22) C(21) C(28) C(20) -108.9(13)
C(22) C(21) C(28) C(29) -119.5(15)
C(28) C(21) C(22) C(23) 39(2)
C(28) C(21) C(22) C(27) 125(2)
C(21) C(22) C(23) C(24) 51.0(10)
C(21) C(22) C(27) C(26) -71.4(15)
C(21) C(22) C(28) C(20) 67(2)
C(21) C(22) C(28) C(29) 117(3)
C(23) C(22) C(27) C(26) 41.4(13)
C(27) C(22) C(23) C(24) -50.1(8)
C(23) C(22) C(28) C(20) -77.4(14)
C(23) C(22) C(28) C(21) -144(2)
C(23) C(22) C(28) C(29) -27.6(18)
C(28) C(22) C(23) C(24) 61.6(10)
C(27) C(22) C(28) C(20) 7.0(18)
C(27) C(22) C(28) C(21) -60(2)
C(27) C(22) C(28) C(29) 57(2)
C(28) C(22) C(27) C(26) -56.6(19)
C(22) C(23) C(24) C(19) -50.9(8)
C(22) C(23) C(24) C(25) -17.5(8)
C(22) C(23) C(24) C(26) 45.1(8)
C(19) C(24) C(25) N(3) -64.3(6)
C(19) C(24) C(25) C(20) 74.1(8)
C(19) C(24) C(25) C(26) -176.4(10)
C(19) C(24) C(25) C(29) 35.7(7)
C(19) C(24) C(26) C(25) 1.8(5)
C(19) C(24) C(26) C(27) 104.7(8)
C(23) C(24) C(25) N(3) -155.4(5)
C(23) C(24) C(25) C(19) -91.1(8)
C(23) C(24) C(25) C(20) -17.0(10)
C(23) C(24) C(25) C(26) 92.4(9)
C(23) C(24) C(25) C(29) -55.5(8)
C(23) C(24) C(26) C(25) -111.5(6)
C(23) C(24) C(26) C(27) -8.6(10)
C(25) C(24) C(26) C(27) 102.8(9)
C(26) C(24) C(25) N(3) 112.1(9)
C(26) C(24) C(25) C(19) 176.4(10)
C(26) C(24) C(25) C(20) -109.5(10)
C(26) C(24) C(25) C(29) -147.9(10)
N(3) C(25) C(26) C(24) -79.8(11)
N(3) C(25) C(26) C(27) 179.8(10)
N(3) C(25) C(29) C(19) 36.2(13)
N(3) C(25) C(29) C(20) -124.6(8)
N(3) C(25) C(29) C(28) -175.3(12)
C(19) C(25) C(26) C(24) -3.3(9)
C(19) C(25) C(26) C(27) -103.7(15)
C(19) C(25) C(29) C(20) -160.8(18)
C(19) C(25) C(29) C(28) 149(2)
C(20) C(25) C(26) C(24) 94.9(14)
C(20) C(25) C(26) C(27) -5(2)
C(20) C(25) C(29) C(19) 160.8(18)
C(20) C(25) C(29) C(28) -50.7(11)
C(24) C(25) C(26) C(27) -100.4(16)
C(24) C(25) C(29) C(19) -61.9(13)
C(24) C(25) C(29) C(20) 137.3(7)
C(24) C(25) C(29) C(28) 86.6(13)
C(26) C(25) C(29) C(19) -83.7(15)
C(26) C(25) C(29) C(20) 115.5(10)
C(26) C(25) C(29) C(28) 64.8(16)
C(29) C(25) C(26) C(24) 33.9(11)
C(29) C(25) C(26) C(27) -66.5(17)
C(24) C(26) C(27) C(22) -23.9(17)
C(25) C(26) C(27) C(22) 59(2)
C(20) C(28) C(29) C(19) 62(2)
C(20) C(28) C(29) C(25) 41.8(10)
C(21) C(28) C(29) C(19) 75(3)
C(21) C(28) C(29) C(20) 13(2)
C(21) C(28) C(29) C(25) 55(2)
C(22) C(28) C(29) C(19) -37(3)
C(22) C(28) C(29) C(20) -99.3(15)
C(22) C(28) C(29) C(25) -57(2)
N(4) C(30) C(31) C(32) 0.6(3)
N(4) C(30) C(35) N(5) -2.4(2)
C(31) C(30) C(35) N(5) 178.4(2)
C(35) C(30) C(31) C(32) 179.7(2)
C(30) C(31) C(32) C(33) -0.1(3)
C(31) C(32) C(33) C(34) -0.8(3)
C(32) C(33) C(34) N(4) 1.4(3)
N(5) C(36) C(37) C(38) -179.9(2)
N(5) C(36) C(37) C(42) -0.3(4)
N(5) C(36) C(41) C(40) -179.93(19)
N(5) C(36) C(41) C(45) 0.9(4)
C(37) C(36) C(41) C(40) 2.6(4)
C(37) C(36) C(41) C(45) -176.5(2)
C(41) C(36) C(37) C(38) -2.4(4)
C(41) C(36) C(37) C(42) 177.1(2)
C(36) C(37) C(38) C(39) 0.9(4)
C(36) C(37) C(42) C(43) -128.8(3)
C(36) C(37) C(42) C(44) 106.4(4)
C(38) C(37) C(42) C(43) 50.7(3)
C(38) C(37) C(42) C(44) -74.1(5)
C(42) C(37) C(38) C(39) -178.6(3)
C(37) C(38) C(39) C(40) 0.3(4)
C(38) C(39) C(40) C(41) -0.1(4)
C(39) C(40) C(41) C(36) -1.4(4)
C(39) C(40) C(41) C(45) 177.8(3)
C(36) C(41) C(45) C(46) 124.8(3)
C(36) C(41) C(45) C(47) -110.4(3)
C(40) C(41) C(45) C(46) -54.3(3)
C(40) C(41) C(45) C(47) 70.4(4)
N(6) C(48) C(49) C(50) 55.6(7)
N(6) C(48) C(49) C(55) 160.8(19)
N(6) C(48) C(49) C(56) 78.3(18)
N(6) C(48) C(49) C(60) 38.5(9)
N(6) C(48) C(49) C(61) 138(2)
N(6) C(48) C(53) C(52) -61.8(10)
N(6) C(48) C(53) C(54) 0.7(13)
N(6) C(48) C(53) C(55) -154.8(19)
N(6) C(48) C(53) C(59) -40.0(11)
N(6) C(48) C(53) C(61) -174(5)
N(6) C(48) C(53) C(62) -153.9(13)
N(6) C(48) C(54) C(52) -122.0(14)
N(6) C(48) C(54) C(53) -179.3(14)
N(6) C(48) C(54) C(55) -154.4(19)
N(6) C(48) C(54) C(59) -111.1(18)
N(6) C(48) C(54) C(60) -67.5(8)
N(6) C(48) C(54) C(61) -177(2)
N(6) C(48) C(55) C(49) -47(3)
N(6) C(48) C(55) C(53) 90(2)
N(6) C(48) C(55) C(54) 75(2)
N(6) C(48) C(55) C(56) -23(3)
N(6) C(48) C(55) C(60) 2(2)
N(6) C(48) C(55) C(61) 102(4)
N(6) C(48) C(55) C(62) 88(4)
N(6) C(48) C(60) C(49) -140.3(8)
N(6) C(48) C(60) C(50) -157.3(17)
N(6) C(48) C(60) C(54) 71.8(6)
N(6) C(48) C(60) C(55) -179.3(10)
N(6) C(48) C(60) C(56) -155.3(12)
N(6) C(48) C(60) C(61) 132(2)
N(6) C(48) C(60) C(65) 124(3)
N(6) C(48) C(61) C(49) -125(2)
N(6) C(48) C(61) C(53) 8(7)
N(6) C(48) C(61) C(54) 4(3)
N(6) C(48) C(61) C(55) -147(2)
N(6) C(48) C(61) C(60) -62(2)
N(6) C(48) C(61) C(62) -137(3)
C(49) C(48) C(53) C(52) 60.8(11)
C(49) C(48) C(53) C(54) 123.4(18)
C(49) C(48) C(53) C(55) -32.1(15)
C(49) C(48) C(53) C(59) 82.7(10)
C(49) C(48) C(53) C(61) -51(5)
C(49) C(48) C(53) C(62) -31.2(15)
C(53) C(48) C(49) C(50) -61.8(11)
C(53) C(48) C(49) C(55) 43.3(17)
C(53) C(48) C(49) C(56) -39(2)
C(53) C(48) C(49) C(60) -79.0(12)
C(53) C(48) C(49) C(61) 21(2)
C(49) C(48) C(54) N(6) 103.1(10)
C(49) C(48) C(54) C(52) -18.9(18)
C(49) C(48) C(54) C(53) -76.1(18)
C(49) C(48) C(54) C(55) -51.3(15)
C(49) C(48) C(54) C(59) -8(2)
C(49) C(48) C(54) C(60) 35.7(11)
C(49) C(48) C(54) C(61) -73(2)
C(54) C(48) C(49) C(50) -21.8(12)
C(54) C(48) C(49) C(55) 83.4(18)
C(54) C(48) C(49) C(56) 1(2)
C(54) C(48) C(49) C(60) -39.0(13)
C(54) C(48) C(49) C(61) 61(2)
C(49) C(48) C(55) C(53) 137.6(16)
C(49) C(48) C(55) C(54) 121.8(15)
C(49) C(48) C(55) C(56) 24.0(9)
C(49) C(48) C(55) C(60) 48.7(15)
C(49) C(48) C(55) C(61) 149(4)
C(49) C(48) C(55) C(62) 136(5)
C(55) C(48) C(49) C(50) -105.2(17)
C(55) C(48) C(49) C(56) -82(2)
C(55) C(48) C(49) C(60) -122.3(19)
C(55) C(48) C(49) C(61) -23(2)
C(49) C(48) C(60) N(6) 140.3(8)
C(49) C(48) C(60) C(50) -16.9(10)
C(49) C(48) C(60) C(54) -147.9(7)
C(49) C(48) C(60) C(55) -39.0(9)
C(49) C(48) C(60) C(56) -14.9(6)
C(49) C(48) C(60) C(61) -87(2)
C(49) C(48) C(60) C(65) -95(2)
C(60) C(48) C(49) C(50) 17.2(9)
C(60) C(48) C(49) C(55) 122.3(19)
C(60) C(48) C(49) C(56) 39.9(19)
C(60) C(48) C(49) C(61) 100(2)
C(49) C(48) C(61) C(53) 133(4)
C(49) C(48) C(61) C(54) 129.1(16)
C(49) C(48) C(61) C(55) -23(2)
C(49) C(48) C(61) C(60) 62.5(11)
C(49) C(48) C(61) C(62) -12(5)
C(61) C(48) C(49) C(50) -83(2)
C(61) C(48) C(49) C(55) 23(2)
C(61) C(48) C(49) C(56) -60(3)
C(61) C(48) C(49) C(60) -100(2)
C(53) C(48) C(54) N(6) 179.3(14)
C(53) C(48) C(54) C(52) 57.3(13)
C(53) C(48) C(54) C(55) 25(2)
C(53) C(48) C(54) C(59) 68.2(16)
C(53) C(48) C(54) C(60) 111.8(15)
C(53) C(48) C(54) C(61) 3(3)
C(54) C(48) C(53) C(52) -62.5(16)
C(54) C(48) C(53) C(55) -156(2)
C(54) C(48) C(53) C(59) -40.7(14)
C(54) C(48) C(53) C(61) -174(6)
C(54) C(48) C(53) C(62) -155(2)
C(53) C(48) C(55) C(49) -137.6(16)
C(53) C(48) C(55) C(54) -15.9(15)
C(53) C(48) C(55) C(56) -113.6(14)
C(53) C(48) C(55) C(60) -89.0(13)
C(53) C(48) C(55) C(61) 11(3)
C(53) C(48) C(55) C(62) -2(4)
C(55) C(48) C(53) C(52) 93.0(17)
C(55) C(48) C(53) C(54) 156(2)
C(55) C(48) C(53) C(59) 114.8(17)
C(55) C(48) C(53) C(61) -19(5)
C(55) C(48) C(53) C(62) 0.9(18)
C(53) C(48) C(60) N(6) -107.2(6)
C(53) C(48) C(60) C(49) 112.5(6)
C(53) C(48) C(60) C(50) 95.6(13)
C(53) C(48) C(60) C(54) -35.4(5)
C(53) C(48) C(60) C(55) 73.5(9)
C(53) C(48) C(60) C(56) 97.6(9)
C(53) C(48) C(60) C(61) 25.3(19)
C(53) C(48) C(60) C(65) 17(2)
C(60) C(48) C(53) C(52) 0.2(10)
C(60) C(48) C(53) C(54) 62.8(17)
C(60) C(48) C(53) C(55) -92.8(18)
C(60) C(48) C(53) C(59) 22.1(11)
C(60) C(48) C(53) C(61) -112(5)
C(60) C(48) C(53) C(62) -91.8(15)
C(53) C(48) C(61) C(49) -133(4)
C(53) C(48) C(61) C(54) -4(4)
C(53) C(48) C(61) C(55) -155(7)
C(53) C(48) C(61) C(60) -70(5)
C(53) C(48) C(61) C(62) -145(9)
C(61) C(48) C(53) C(52) 112(5)
C(61) C(48) C(53) C(54) 174(6)
C(61) C(48) C(53) C(55) 19(5)
C(61) C(48) C(53) C(59) 134(5)
C(61) C(48) C(53) C(62) 20(5)
C(54) C(48) C(55) C(49) -121.8(15)
C(54) C(48) C(55) C(53) 15.9(15)
C(54) C(48) C(55) C(56) -97.8(16)
C(54) C(48) C(55) C(60) -73.1(16)
C(54) C(48) C(55) C(61) 27(3)
C(54) C(48) C(55) C(62) 14(5)
C(55) C(48) C(54) N(6) 154.4(19)
C(55) C(48) C(54) C(52) 32(2)
C(55) C(48) C(54) C(53) -25(2)
C(55) C(48) C(54) C(59) 43(2)
C(55) C(48) C(54) C(60) 86.9(19)
C(55) C(48) C(54) C(61) -22(3)
C(54) C(48) C(60) N(6) -71.8(6)
C(54) C(48) C(60) C(49) 147.9(7)
C(54) C(48) C(60) C(50) 130.9(14)
C(54) C(48) C(60) C(55) 108.9(10)
C(54) C(48) C(60) C(56) 132.9(10)
C(54) C(48) C(60) C(61) 61(2)
C(54) C(48) C(60) C(65) 53(2)
C(60) C(48) C(54) N(6) 67.5(8)
C(60) C(48) C(54) C(52) -54.5(14)
C(60) C(48) C(54) C(53) -111.8(15)
C(60) C(48) C(54) C(55) -86.9(19)
C(60) C(48) C(54) C(59) -43.6(17)
C(60) C(48) C(54) C(61) -109(2)
C(54) C(48) C(61) C(49) -129.1(16)
C(54) C(48) C(61) C(53) 4(4)
C(54) C(48) C(61) C(55) -152(3)
C(54) C(48) C(61) C(60) -66.6(18)
C(54) C(48) C(61) C(62) -141(6)
C(61) C(48) C(54) N(6) 177(2)
C(61) C(48) C(54) C(52) 54(3)
C(61) C(48) C(54) C(53) -3(3)
C(61) C(48) C(54) C(55) 22(3)
C(61) C(48) C(54) C(59) 65(3)
C(61) C(48) C(54) C(60) 109(2)
C(55) C(48) C(60) N(6) 179.3(10)
C(55) C(48) C(60) C(49) 39.0(9)
C(55) C(48) C(60) C(50) 22.0(16)
C(55) C(48) C(60) C(54) -108.9(10)
C(55) C(48) C(60) C(56) 24.0(12)
C(55) C(48) C(60) C(61) -48(2)
C(55) C(48) C(60) C(65) -56(3)
C(60) C(48) C(55) C(49) -48.7(15)
C(60) C(48) C(55) C(53) 89.0(13)
C(60) C(48) C(55) C(54) 73.1(16)
C(60) C(48) C(55) C(56) -24.6(14)
C(60) C(48) C(55) C(61) 100(3)
C(60) C(48) C(55) C(62) 87(4)
C(55) C(48) C(61) C(49) 23(2)
C(55) C(48) C(61) C(53) 155(7)
C(55) C(48) C(61) C(54) 152(3)
C(55) C(48) C(61) C(60) 85(3)
C(55) C(48) C(61) C(62) 10(3)
C(61) C(48) C(55) C(49) -149(4)
C(61) C(48) C(55) C(53) -11(3)
C(61) C(48) C(55) C(54) -27(3)
C(61) C(48) C(55) C(56) -125(3)
C(61) C(48) C(55) C(60) -100(3)
C(61) C(48) C(55) C(62) -13(5)
C(60) C(48) C(61) C(49) -62.5(11)
C(60) C(48) C(61) C(53) 70(5)
C(60) C(48) C(61) C(54) 66.6(18)
C(60) C(48) C(61) C(55) -85(3)
C(60) C(48) C(61) C(62) -75(5)
C(61) C(48) C(60) N(6) -132(2)
C(61) C(48) C(60) C(49) 87(2)
C(61) C(48) C(60) C(50) 70(2)
C(61) C(48) C(60) C(54) -61(2)
C(61) C(48) C(60) C(55) 48(2)
C(61) C(48) C(60) C(56) 72(2)
C(61) C(48) C(60) C(65) -8(3)
C(48) C(49) C(50) C(51) 58.5(7)
C(48) C(49) C(50) C(56) 107(3)
C(48) C(49) C(50) C(57) 63.0(10)
C(48) C(49) C(50) C(60) -12.9(7)
C(48) C(49) C(50) C(64) 81.3(11)
C(48) C(49) C(50) C(65) 6.2(9)
C(48) C(49) C(55) C(53) -71.1(16)
C(48) C(49) C(55) C(54) -35.3(10)
C(48) C(49) C(55) C(56) -112.7(19)
C(48) C(49) C(55) C(60) -40.3(15)
C(48) C(49) C(55) C(61) -46(3)
C(48) C(49) C(55) C(62) -155(2)
C(48) C(49) C(56) C(50) -83(3)
C(48) C(49) C(56) C(55) 36.4(9)
C(48) C(49) C(56) C(57) -2(5)
C(48) C(49) C(56) C(60) -27.6(13)
C(48) C(49) C(56) C(64) 32(6)
C(48) C(49) C(60) N(6) -48.6(18)
C(48) C(49) C(60) C(50) 163.4(9)
C(48) C(49) C(60) C(54) 25.0(10)
C(48) C(49) C(60) C(55) 30.8(9)
C(48) C(49) C(60) C(56) 145.3(16)
C(48) C(49) C(60) C(61) 32.6(11)
C(48) C(49) C(60) C(65) 145.4(17)
C(48) C(49) C(61) C(53) -116(4)
C(48) C(49) C(61) C(54) -49.3(15)
C(48) C(49) C(61) C(55) 114(5)
C(48) C(49) C(61) C(60) -59(2)
C(48) C(49) C(61) C(62) 171(3)
C(50) C(49) C(55) C(48) 92.2(14)
C(50) C(49) C(55) C(53) 21.1(15)
C(50) C(49) C(55) C(54) 56.9(11)
C(50) C(49) C(55) C(56) -20.5(14)
C(50) C(49) C(55) C(60) 51.9(10)
C(50) C(49) C(55) C(61) 46(4)
C(50) C(49) C(55) C(62) -63.0(18)
C(55) C(49) C(50) C(51) 20.2(9)
C(55) C(49) C(50) C(56) 69(3)
C(55) C(49) C(50) C(57) 24.8(12)
C(55) C(49) C(50) C(60) -51.2(9)
C(55) C(49) C(50) C(64) 43.0(13)
C(55) C(49) C(50) C(65) -32.1(10)
C(50) C(49) C(56) C(55) 119(3)
C(50) C(49) C(56) C(57) 81(5)
C(50) C(49) C(56) C(60) 55(3)
C(50) C(49) C(56) C(64) 115(7)
C(56) C(49) C(50) C(51) -49(3)
C(56) C(49) C(50) C(57) -44(3)
C(56) C(49) C(50) C(60) -120(3)
C(56) C(49) C(50) C(64) -26(3)
C(56) C(49) C(50) C(65) -101(3)
C(50) C(49) C(60) N(6) 148(2)
C(50) C(49) C(60) C(48) -163.4(9)
C(50) C(49) C(60) C(54) -138.3(13)
C(50) C(49) C(60) C(55) -132.5(9)
C(50) C(49) C(60) C(56) -18.1(14)
C(50) C(49) C(60) C(61) -130.8(12)
C(50) C(49) C(60) C(65) -18.0(12)
C(60) C(49) C(50) C(51) 71.5(8)
C(60) C(49) C(50) C(56) 120(3)
C(60) C(49) C(50) C(57) 76.0(11)
C(60) C(49) C(50) C(64) 94.3(13)
C(60) C(49) C(50) C(65) 19.1(10)
C(50) C(49) C(61) C(48) 108(2)
C(50) C(49) C(61) C(53) -9(2)
C(50) C(49) C(61) C(54) 58(2)
C(50) C(49) C(61) C(55) -138(3)
C(50) C(49) C(61) C(60) 48.6(12)
C(50) C(49) C(61) C(62) -80.9(17)
C(61) C(49) C(50) C(51) 30.6(8)
C(61) C(49) C(50) C(56) 79(3)
C(61) C(49) C(50) C(57) 35.2(11)
C(61) C(49) C(50) C(60) -40.8(9)
C(61) C(49) C(50) C(64) 53.4(12)
C(61) C(49) C(50) C(65) -21.7(10)
C(55) C(49) C(56) C(50) -119(3)
C(55) C(49) C(56) C(57) -38(5)
C(55) C(49) C(56) C(60) -64.0(12)
C(55) C(49) C(56) C(64) -4(6)
C(56) C(49) C(55) C(48) 112.7(19)
C(56) C(49) C(55) C(53) 42(2)
C(56) C(49) C(55) C(54) 77.4(17)
C(56) C(49) C(55) C(60) 72.4(17)
C(56) C(49) C(55) C(61) 66(4)
C(56) C(49) C(55) C(62) -43(2)
C(55) C(49) C(60) N(6) -79(2)
C(55) C(49) C(60) C(48) -30.8(9)
C(55) C(49) C(60) C(50) 132.5(9)
C(55) C(49) C(60) C(54) -5.8(12)
C(55) C(49) C(60) C(56) 114.4(16)
C(55) C(49) C(60) C(61) 1.7(12)
C(55) C(49) C(60) C(65) 114.5(15)
C(60) C(49) C(55) C(48) 40.3(15)
C(60) C(49) C(55) C(53) -30.8(14)
C(60) C(49) C(55) C(54) 5.0(12)
C(60) C(49) C(55) C(56) -72.4(17)
C(60) C(49) C(55) C(61) -6(3)
C(60) C(49) C(55) C(62) -115(2)
C(55) C(49) C(61) C(48) -114(5)
C(55) C(49) C(61) C(53) 130(4)
C(55) C(49) C(61) C(54) -163(5)
C(55) C(49) C(61) C(60) -173(4)
C(55) C(49) C(61) C(62) 57(3)
C(61) C(49) C(55) C(48) 46(3)
C(61) C(49) C(55) C(53) -25(3)
C(61) C(49) C(55) C(54) 11(3)
C(61) C(49) C(55) C(56) -66(4)
C(61) C(49) C(55) C(60) 6(3)
C(61) C(49) C(55) C(62) -109(4)
C(56) C(49) C(60) N(6) 166(2)
C(56) C(49) C(60) C(48) -145.3(16)
C(56) C(49) C(60) C(50) 18.1(14)
C(56) C(49) C(60) C(54) -120.3(19)
C(56) C(49) C(60) C(55) -114.4(16)
C(56) C(49) C(60) C(61) -112.7(18)
C(56) C(49) C(60) C(65) 0.1(17)
C(60) C(49) C(56) C(50) -55(3)
C(60) C(49) C(56) C(55) 64.0(12)
C(60) C(49) C(56) C(57) 26(4)
C(60) C(49) C(56) C(64) 60(5)
C(56) C(49) C(61) C(48) 129(2)
C(56) C(49) C(61) C(53) 12(3)
C(56) C(49) C(61) C(54) 79(2)
C(56) C(49) C(61) C(55) -117(4)
C(56) C(49) C(61) C(60) 69.6(19)
C(56) C(49) C(61) C(62) -60(2)
C(61) C(49) C(56) C(50) -106(3)
C(61) C(49) C(56) C(55) 13.0(10)
C(61) C(49) C(56) C(57) -25(5)
C(61) C(49) C(56) C(60) -51.0(12)
C(61) C(49) C(56) C(64) 9(6)
C(60) C(49) C(61) C(48) 59(2)
C(60) C(49) C(61) C(53) -57(3)
C(60) C(49) C(61) C(54) 9.8(19)
C(60) C(49) C(61) C(55) 173(4)
C(60) C(49) C(61) C(62) -130(2)
C(61) C(49) C(60) N(6) -81(2)
C(61) C(49) C(60) C(48) -32.6(11)
C(61) C(49) C(60) C(50) 130.8(12)
C(61) C(49) C(60) C(54) -7.6(12)
C(61) C(49) C(60) C(55) -1.7(12)
C(61) C(49) C(60) C(56) 112.7(18)
C(61) C(49) C(60) C(65) 112.8(16)
C(49) C(50) C(51) C(52) -50.9(11)
C(49) C(50) C(51) C(57) 168(2)
C(49) C(50) C(51) C(58) -98.2(13)
C(49) C(50) C(51) C(63) 34.7(16)
C(49) C(50) C(51) C(64) 77(4)
C(49) C(50) C(51) C(65) -100.5(17)
C(49) C(50) C(56) C(55) -78(3)
C(49) C(50) C(56) C(57) -142(3)
C(49) C(50) C(56) C(60) -52(3)
C(49) C(50) C(56) C(64) -155(3)
C(49) C(50) C(57) C(51) -14(2)
C(49) C(50) C(57) C(56) 12.2(10)
C(49) C(50) C(57) C(58) -78.9(15)
C(49) C(50) C(57) C(63) 17.3(14)
C(49) C(50) C(57) C(64) 40(3)
C(49) C(50) C(57) C(65) -88.2(18)
C(49) C(50) C(60) N(6) -104(4)
C(49) C(50) C(60) C(48) 19.5(12)
C(49) C(50) C(60) C(54) 83(3)
C(49) C(50) C(60) C(55) 32.3(7)
C(49) C(50) C(60) C(56) 15.7(9)
C(49) C(50) C(60) C(61) 50.8(16)
C(49) C(50) C(60) C(65) 159.0(13)
C(49) C(50) C(64) C(51) -109(4)
C(49) C(50) C(64) C(56) 6.9(9)
C(49) C(50) C(64) C(57) -148(2)
C(49) C(50) C(64) C(58) -105.9(12)
C(49) C(50) C(64) C(63) -20(3)
C(49) C(50) C(64) C(65) -107.2(14)
C(49) C(50) C(65) C(51) 98.1(14)
C(49) C(50) C(65) C(52) 42.8(13)
C(49) C(50) C(65) C(57) 120.5(16)
C(49) C(50) C(65) C(58) 92(5)
C(49) C(50) C(65) C(59) 27.8(12)
C(49) C(50) C(65) C(60) -17.9(10)
C(49) C(50) C(65) C(64) 97.2(19)
C(51) C(50) C(56) C(49) 134(3)
C(51) C(50) C(56) C(55) 56.6(18)
C(51) C(50) C(56) C(57) -7.8(8)
C(51) C(50) C(56) C(60) 82.6(8)
C(51) C(50) C(56) C(64) -20.6(10)
C(56) C(50) C(51) C(52) -63.1(14)
C(56) C(50) C(51) C(57) 156(2)
C(56) C(50) C(51) C(58) -110.4(15)
C(56) C(50) C(51) C(63) 22.6(18)
C(56) C(50) C(51) C(64) 65(4)
C(56) C(50) C(51) C(65) -113(2)
C(51) C(50) C(57) C(56) 27(2)
C(51) C(50) C(57) C(58) -64(2)
C(51) C(50) C(57) C(63) 32(2)
C(51) C(50) C(57) C(64) 54(3)
C(51) C(50) C(57) C(65) -74(2)
C(57) C(50) C(51) C(52) 141(2)
C(57) C(50) C(51) C(58) 94(2)
C(57) C(50) C(51) C(63) -133(2)
C(57) C(50) C(51) C(64) -90(4)
C(57) C(50) C(51) C(65) 92(3)
C(51) C(50) C(60) N(6) 140(4)
C(51) C(50) C(60) C(48) -96.6(16)
C(51) C(50) C(60) C(49) -116.1(9)
C(51) C(50) C(60) C(54) -33(3)
C(51) C(50) C(60) C(55) -83.8(10)
C(51) C(50) C(60) C(56) -100.4(12)
C(51) C(50) C(60) C(61) -65.3(17)
C(51) C(50) C(60) C(65) 42.9(11)
C(60) C(50) C(51) C(52) -1.0(14)
C(60) C(50) C(51) C(57) -142(2)
C(60) C(50) C(51) C(58) -48.3(15)
C(60) C(50) C(51) C(63) 84.7(18)
C(60) C(50) C(51) C(64) 127(4)
C(60) C(50) C(51) C(65) -50.5(19)
C(51) C(50) C(64) C(56) 116(4)
C(51) C(50) C(64) C(57) -39(3)
C(51) C(50) C(64) C(58) 3(3)
C(51) C(50) C(64) C(63) 89(4)
C(51) C(50) C(64) C(65) 2(3)
C(64) C(50) C(51) C(52) -128(4)
C(64) C(50) C(51) C(57) 90(4)
C(64) C(50) C(51) C(58) -176(4)
C(64) C(50) C(51) C(63) -43(4)
C(64) C(50) C(51) C(65) -178(4)
C(51) C(50) C(65) C(52) -55.3(12)
C(51) C(50) C(65) C(57) 22.3(15)
C(51) C(50) C(65) C(58) -6(4)
C(51) C(50) C(65) C(59) -70.3(14)
C(51) C(50) C(65) C(60) -116.1(19)
C(51) C(50) C(65) C(64) -0.9(17)
C(65) C(50) C(51) C(52) 49.5(18)
C(65) C(50) C(51) C(57) -92(3)
C(65) C(50) C(51) C(58) 2.2(18)
C(65) C(50) C(51) C(63) 135(2)
C(65) C(50) C(51) C(64) 178(4)
C(56) C(50) C(57) C(51) -27(2)
C(56) C(50) C(57) C(58) -91.1(17)
C(56) C(50) C(57) C(63) 5.2(17)
C(56) C(50) C(57) C(64) 28(3)
C(56) C(50) C(57) C(65) -100(2)
C(57) C(50) C(56) C(49) 142(3)
C(57) C(50) C(56) C(55) 64(2)
C(57) C(50) C(56) C(60) 90.4(11)
C(57) C(50) C(56) C(64) -12.8(12)
C(56) C(50) C(60) N(6) -120(4)
C(56) C(50) C(60) C(48) 3.8(15)
C(56) C(50) C(60) C(49) -15.7(9)
C(56) C(50) C(60) C(54) 68(3)
C(56) C(50) C(60) C(55) 16.7(11)
C(56) C(50) C(60) C(61) 35.1(17)
C(56) C(50) C(60) C(65) 143.3(15)
C(60) C(50) C(56) C(49) 52(3)
C(60) C(50) C(56) C(55) -26.0(15)
C(60) C(50) C(56) C(57) -90.4(11)
C(60) C(50) C(56) C(64) -103.2(13)
C(56) C(50) C(64) C(51) -116(4)
C(56) C(50) C(64) C(57) -155(2)
C(56) C(50) C(64) C(58) -112.8(15)
C(56) C(50) C(64) C(63) -27(3)
C(56) C(50) C(64) C(65) -114.1(17)
C(64) C(50) C(56) C(49) 155(3)
C(64) C(50) C(56) C(55) 77(2)
C(64) C(50) C(56) C(57) 12.8(12)
C(64) C(50) C(56) C(60) 103.2(13)
C(56) C(50) C(65) C(51) 81.0(17)
C(56) C(50) C(65) C(52) 25.7(16)
C(56) C(50) C(65) C(57) 103.3(18)
C(56) C(50) C(65) C(58) 75(5)
C(56) C(50) C(65) C(59) 10.7(16)
C(56) C(50) C(65) C(60) -35.1(13)
C(56) C(50) C(65) C(64) 80(2)
C(65) C(50) C(56) C(49) 85(3)
C(65) C(50) C(56) C(55) 8(2)
C(65) C(50) C(56) C(57) -56.7(10)
C(65) C(50) C(56) C(60) 33.6(11)
C(65) C(50) C(56) C(64) -69.6(12)
C(57) C(50) C(60) N(6) 129(4)
C(57) C(50) C(60) C(48) -107.3(17)
C(57) C(50) C(60) C(49) -126.8(11)
C(57) C(50) C(60) C(54) -43(3)
C(57) C(50) C(60) C(55) -94.5(13)
C(57) C(50) C(60) C(56) -111.1(14)
C(57) C(50) C(60) C(61) -76(2)
C(57) C(50) C(60) C(65) 32.1(14)
C(60) C(50) C(57) C(51) 38(2)
C(60) C(50) C(57) C(56) 65.0(15)
C(60) C(50) C(57) C(58) -26.1(18)
C(60) C(50) C(57) C(63) 70.1(14)
C(60) C(50) C(57) C(64) 93(3)
C(60) C(50) C(57) C(65) -35(2)
C(57) C(50) C(64) C(51) 39(3)
C(57) C(50) C(64) C(56) 155(2)
C(57) C(50) C(64) C(58) 42(2)
C(57) C(50) C(64) C(63) 128(4)
C(57) C(50) C(64) C(65) 41(2)
C(64) C(50) C(57) C(51) -54(3)
C(64) C(50) C(57) C(56) -28(3)
C(64) C(50) C(57) C(58) -119(3)
C(64) C(50) C(57) C(63) -23(2)
C(64) C(50) C(57) C(65) -128(3)
C(57) C(50) C(65) C(51) -22.3(15)
C(57) C(50) C(65) C(52) -77.6(16)
C(57) C(50) C(65) C(58) -28(5)
C(57) C(50) C(65) C(59) -92.7(17)
C(57) C(50) C(65) C(60) -138(2)
C(57) C(50) C(65) C(64) -23(2)
C(65) C(50) C(57) C(51) 74(2)
C(65) C(50) C(57) C(56) 100(2)
C(65) C(50) C(57) C(58) 9.4(17)
C(65) C(50) C(57) C(63) 106(2)
C(65) C(50) C(57) C(64) 128(3)
C(60) C(50) C(64) C(51) -54(4)
C(60) C(50) C(64) C(56) 61.9(15)
C(60) C(50) C(64) C(57) -93(3)
C(60) C(50) C(64) C(58) -50.9(17)
C(60) C(50) C(64) C(63) 35(3)
C(60) C(50) C(64) C(65) -52.2(18)
C(64) C(50) C(60) N(6) 158(4)
C(64) C(50) C(60) C(48) -78(2)
C(64) C(50) C(60) C(49) -97.8(17)
C(64) C(50) C(60) C(54) -14(3)
C(64) C(50) C(60) C(55) -65.5(19)
C(64) C(50) C(60) C(56) -82.2(19)
C(64) C(50) C(60) C(61) -47(2)
C(64) C(50) C(60) C(65) 61.1(19)
C(60) C(50) C(65) C(51) 116.1(19)
C(60) C(50) C(65) C(52) 60.8(15)
C(60) C(50) C(65) C(57) 138(2)
C(60) C(50) C(65) C(58) 110(6)
C(60) C(50) C(65) C(59) 45.7(13)
C(60) C(50) C(65) C(64) 115(2)
C(65) C(50) C(60) N(6) 97(4)
C(65) C(50) C(60) C(48) -139.4(19)
C(65) C(50) C(60) C(49) -159.0(13)
C(65) C(50) C(60) C(54) -76(3)
C(65) C(50) C(60) C(55) -126.6(13)
C(65) C(50) C(60) C(56) -143.3(15)
C(65) C(50) C(60) C(61) -108.1(18)
C(64) C(50) C(65) C(51) 0.9(17)
C(64) C(50) C(65) C(52) -54(2)
C(64) C(50) C(65) C(57) 23(2)
C(64) C(50) C(65) C(58) -5(5)
C(64) C(50) C(65) C(59) -69(2)
C(64) C(50) C(65) C(60) -115(2)
C(65) C(50) C(64) C(51) -2(3)
C(65) C(50) C(64) C(56) 114.1(17)
C(65) C(50) C(64) C(57) -41(2)
C(65) C(50) C(64) C(58) 1.3(15)
C(65) C(50) C(64) C(63) 87(3)
C(50) C(51) C(52) C(53) 54.3(12)
C(50) C(51) C(52) C(54) 17.8(15)
C(50) C(51) C(52) C(58) -82.4(11)
C(50) C(51) C(52) C(59) -60(4)
C(50) C(51) C(52) C(65) -47.3(15)
C(50) C(51) C(57) C(56) -11.7(12)
C(50) C(51) C(57) C(58) 90(2)
C(50) C(51) C(57) C(63) -71(3)
C(50) C(51) C(57) C(64) -38(2)
C(50) C(51) C(57) C(65) 69(2)
C(50) C(51) C(58) C(52) 106.5(11)
C(50) C(51) C(58) C(57) -41(2)
C(50) C(51) C(58) C(59) 101.2(11)
C(50) C(51) C(58) C(64) 2(2)
C(50) C(51) C(58) C(65) -3(3)
C(50) C(51) C(63) C(57) 42(3)
C(50) C(51) C(63) C(62) -38(2)
C(50) C(51) C(63) C(64) 18.3(16)
C(50) C(51) C(64) C(56) -59(2)
C(50) C(51) C(64) C(57) 62(3)
C(50) C(51) C(64) C(58) -5(5)
C(50) C(51) C(64) C(63) -141(4)
C(50) C(51) C(64) C(65) -2(3)
C(50) C(51) C(65) C(52) 126.1(16)
C(50) C(51) C(65) C(57) -45(2)
C(50) C(51) C(65) C(58) 176(3)
C(50) C(51) C(65) C(59) 128.4(17)
C(50) C(51) C(65) C(60) 57.7(13)
C(50) C(51) C(65) C(64) 1.0(19)
C(52) C(51) C(57) C(50) -57(4)
C(52) C(51) C(57) C(56) -69(3)
C(52) C(51) C(57) C(58) 33(2)
C(52) C(51) C(57) C(63) -128(5)
C(52) C(51) C(57) C(64) -95(3)
C(52) C(51) C(57) C(65) 12(3)
C(57) C(51) C(52) C(53) 89(4)
C(57) C(51) C(52) C(54) 53(4)
C(57) C(51) C(52) C(58) -47(3)
C(57) C(51) C(52) C(59) -25(6)
C(57) C(51) C(52) C(65) -12(3)
C(52) C(51) C(58) C(57) -148(2)
C(52) C(51) C(58) C(59) -5.3(7)
C(52) C(51) C(58) C(64) -104(3)
C(52) C(51) C(58) C(65) -110(3)
C(58) C(51) C(52) C(53) 136.7(11)
C(58) C(51) C(52) C(54) 100.2(11)
C(58) C(51) C(52) C(59) 22(4)
C(58) C(51) C(52) C(65) 35.1(15)
C(52) C(51) C(63) C(57) 145(3)
C(52) C(51) C(63) C(62) 64.6(17)
C(52) C(51) C(63) C(64) 121.2(19)
C(63) C(51) C(52) C(53) -55.9(15)
C(63) C(51) C(52) C(54) -92.4(15)
C(63) C(51) C(52) C(58) 167.4(16)
C(63) C(51) C(52) C(59) -170(4)
C(63) C(51) C(52) C(65) -157(2)
C(52) C(51) C(64) C(50) 62(4)
C(52) C(51) C(64) C(56) 3(4)
C(52) C(51) C(64) C(57) 124(2)
C(52) C(51) C(64) C(58) 56.6(17)
C(52) C(51) C(64) C(63) -79(2)
C(52) C(51) C(64) C(65) 59.9(18)
C(64) C(51) C(52) C(53) 29(2)
C(64) C(51) C(52) C(54) -7(2)
C(64) C(51) C(52) C(58) -107(2)
C(64) C(51) C(52) C(59) -85(5)
C(64) C(51) C(52) C(65) -72(2)
C(52) C(51) C(65) C(50) -126.1(16)
C(52) C(51) C(65) C(57) -171(3)
C(52) C(51) C(65) C(58) 50(2)
C(52) C(51) C(65) C(59) 2.3(9)
C(52) C(51) C(65) C(60) -68.4(16)
C(52) C(51) C(65) C(64) -125(2)
C(65) C(51) C(52) C(53) 101.6(16)
C(65) C(51) C(52) C(54) 65.1(16)
C(65) C(51) C(52) C(58) -35.1(15)
C(65) C(51) C(52) C(59) -13(4)
C(57) C(51) C(58) C(52) 148(2)
C(57) C(51) C(58) C(59) 143(2)
C(57) C(51) C(58) C(64) 44(3)
C(57) C(51) C(58) C(65) 38(3)
C(58) C(51) C(57) C(50) -90(2)
C(58) C(51) C(57) C(56) -101.9(13)
C(58) C(51) C(57) C(63) -161(4)
C(58) C(51) C(57) C(64) -129(2)
C(58) C(51) C(57) C(65) -21.3(19)
C(57) C(51) C(63) C(62) -81(4)
C(57) C(51) C(63) C(64) -24(3)
C(63) C(51) C(57) C(50) 71(3)
C(63) C(51) C(57) C(56) 60(3)
C(63) C(51) C(57) C(58) 161(4)
C(63) C(51) C(57) C(64) 33(3)
C(63) C(51) C(57) C(65) 140(3)
C(57) C(51) C(64) C(50) -62(3)
C(57) C(51) C(64) C(56) -120(3)
C(57) C(51) C(64) C(58) -67(3)
C(57) C(51) C(64) C(63) 157(2)
C(57) C(51) C(64) C(65) -64(2)
C(64) C(51) C(57) C(50) 38(2)
C(64) C(51) C(57) C(56) 26.7(16)
C(64) C(51) C(57) C(58) 129(2)
C(64) C(51) C(57) C(63) -33(3)
C(64) C(51) C(57) C(65) 107(2)
C(57) C(51) C(65) C(50) 45(2)
C(57) C(51) C(65) C(52) 171(3)
C(57) C(51) C(65) C(58) -139(4)
C(57) C(51) C(65) C(59) 173(2)
C(57) C(51) C(65) C(60) 102(2)
C(57) C(51) C(65) C(64) 46(3)
C(65) C(51) C(57) C(50) -69(2)
C(65) C(51) C(57) C(56) -80.5(16)
C(65) C(51) C(57) C(58) 21.3(19)
C(65) C(51) C(57) C(63) -140(3)
C(65) C(51) C(57) C(64) -107(2)
C(58) C(51) C(63) C(57) 157(4)
C(58) C(51) C(63) C(62) 76(2)
C(58) C(51) C(63) C(64) 133(2)
C(63) C(51) C(58) C(52) -16(2)
C(63) C(51) C(58) C(57) -163(3)
C(63) C(51) C(58) C(59) -21(2)
C(63) C(51) C(58) C(64) -120(4)
C(63) C(51) C(58) C(65) -126(3)
C(58) C(51) C(64) C(50) 5(5)
C(58) C(51) C(64) C(56) -53(4)
C(58) C(51) C(64) C(57) 67(3)
C(58) C(51) C(64) C(63) -136(3)
C(58) C(51) C(64) C(65) 3(2)
C(64) C(51) C(58) C(52) 104(3)
C(64) C(51) C(58) C(57) -44(3)
C(64) C(51) C(58) C(59) 99(3)
C(64) C(51) C(58) C(65) -6(4)
C(58) C(51) C(65) C(50) -176(3)
C(58) C(51) C(65) C(52) -50(2)
C(58) C(51) C(65) C(57) 139(4)
C(58) C(51) C(65) C(59) -48(2)
C(58) C(51) C(65) C(60) -118(3)
C(58) C(51) C(65) C(64) -175(3)
C(65) C(51) C(58) C(52) 110(3)
C(65) C(51) C(58) C(57) -38(3)
C(65) C(51) C(58) C(59) 105(3)
C(65) C(51) C(58) C(64) 6(4)
C(63) C(51) C(64) C(50) 141(4)
C(63) C(51) C(64) C(56) 82(3)
C(63) C(51) C(64) C(57) -157(2)
C(63) C(51) C(64) C(58) 136(3)
C(63) C(51) C(64) C(65) 139(2)
C(64) C(51) C(63) C(57) 24(3)
C(64) C(51) C(63) C(62) -57(2)
C(63) C(51) C(65) C(50) -91(2)
C(63) C(51) C(65) C(52) 35(2)
C(63) C(51) C(65) C(57) -135(3)
C(63) C(51) C(65) C(58) 85(3)
C(63) C(51) C(65) C(59) 38(2)
C(63) C(51) C(65) C(60) -33(3)
C(63) C(51) C(65) C(64) -90(3)
C(65) C(51) C(63) C(57) 113(4)
C(65) C(51) C(63) C(62) 33(3)
C(65) C(51) C(63) C(64) 89(2)
C(64) C(51) C(65) C(50) -1.0(19)
C(64) C(51) C(65) C(52) 125(2)
C(64) C(51) C(65) C(57) -46(3)
C(64) C(51) C(65) C(58) 175(3)
C(64) C(51) C(65) C(59) 127(2)
C(64) C(51) C(65) C(60) 57(2)
C(65) C(51) C(64) C(50) 2(3)
C(65) C(51) C(64) C(56) -57(3)
C(65) C(51) C(64) C(57) 64(2)
C(65) C(51) C(64) C(58) -3(2)
C(65) C(51) C(64) C(63) -139(2)
C(51) C(52) C(53) C(48) -60.0(9)
C(51) C(52) C(53) C(54) -96.1(10)
C(51) C(52) C(53) C(55) -23.1(10)
C(51) C(52) C(53) C(59) -145(2)
C(51) C(52) C(53) C(61) -33.6(18)
C(51) C(52) C(53) C(62) 24.9(11)
C(51) C(52) C(54) N(6) -75.8(11)
C(51) C(52) C(54) C(48) 19.1(19)
C(51) C(52) C(54) C(53) 98.4(13)
C(51) C(52) C(54) C(55) 36.2(13)
C(51) C(52) C(54) C(59) -138(3)
C(51) C(52) C(54) C(60) -26.0(14)
C(51) C(52) C(54) C(61) 56(2)
C(51) C(52) C(58) C(57) 12.3(7)
C(51) C(52) C(58) C(59) 166(2)
C(51) C(52) C(58) C(64) 21.2(7)
C(51) C(52) C(58) C(65) 73.3(17)
C(51) C(52) C(59) C(53) 123(3)
C(51) C(52) C(59) C(54) 95(4)
C(51) C(52) C(59) C(58) -16(3)
C(51) C(52) C(59) C(65) 9(3)
C(51) C(52) C(65) C(50) 55.5(11)
C(51) C(52) C(65) C(57) 4.0(12)
C(51) C(52) C(65) C(58) -82.2(18)
C(51) C(52) C(65) C(59) -172(3)
C(51) C(52) C(65) C(60) 111.0(16)
C(51) C(52) C(65) C(64) 25.9(11)
C(53) C(52) C(54) N(6) -174.2(12)
C(53) C(52) C(54) C(48) -79.4(15)
C(53) C(52) C(54) C(55) -62.3(11)
C(53) C(52) C(54) C(59) 124(2)
C(53) C(52) C(54) C(60) -124.4(14)
C(53) C(52) C(54) C(61) -42.7(19)
C(54) C(52) C(53) C(48) 36.1(6)
C(54) C(52) C(53) C(55) 73.0(9)
C(54) C(52) C(53) C(59) -49.2(19)
C(54) C(52) C(53) C(61) 62.4(16)
C(54) C(52) C(53) C(62) 120.9(12)
C(53) C(52) C(58) C(51) -75.5(15)
C(53) C(52) C(58) C(57) -63.2(16)
C(53) C(52) C(58) C(59) 91(2)
C(53) C(52) C(58) C(64) -54.3(15)
C(53) C(52) C(58) C(65) -2(2)
C(58) C(52) C(53) C(48) -9.0(18)
C(58) C(52) C(53) C(54) -45.1(17)
C(58) C(52) C(53) C(55) 27.9(17)
C(58) C(52) C(53) C(59) -94(2)
C(58) C(52) C(53) C(61) 17(2)
C(58) C(52) C(53) C(62) 75.8(16)
C(53) C(52) C(59) C(54) -27.5(11)
C(53) C(52) C(59) C(58) -139.2(11)
C(53) C(52) C(59) C(65) -113.7(13)
C(59) C(52) C(53) C(48) 85.3(19)
C(59) C(52) C(53) C(54) 49.2(19)
C(59) C(52) C(53) C(55) 122.2(18)
C(59) C(52) C(53) C(61) 112(2)
C(59) C(52) C(53) C(62) 170.1(19)
C(53) C(52) C(65) C(50) -44.0(15)
C(53) C(52) C(65) C(51) -99.5(14)
C(53) C(52) C(65) C(57) -95.4(17)
C(53) C(52) C(65) C(58) 178.4(16)
C(53) C(52) C(65) C(59) 88(2)
C(53) C(52) C(65) C(60) 11.5(11)
C(53) C(52) C(65) C(64) -73.6(14)
C(65) C(52) C(53) C(48) -10.0(12)
C(65) C(52) C(53) C(54) -46.1(12)
C(65) C(52) C(53) C(55) 26.9(11)
C(65) C(52) C(53) C(59) -95.3(19)
C(65) C(52) C(53) C(61) 16.3(19)
C(65) C(52) C(53) C(62) 74.8(11)
C(54) C(52) C(58) C(51) -100.6(9)
C(54) C(52) C(58) C(57) -88.2(9)
C(54) C(52) C(58) C(59) 65.6(18)
C(54) C(52) C(58) C(64) -79.3(9)
C(54) C(52) C(58) C(65) -27.3(18)
C(58) C(52) C(54) N(6) -24.1(12)
C(58) C(52) C(54) C(48) 70.7(17)
C(58) C(52) C(54) C(53) 150.1(13)
C(58) C(52) C(54) C(55) 87.9(12)
C(58) C(52) C(54) C(59) -86(2)
C(58) C(52) C(54) C(60) 25.7(13)
C(58) C(52) C(54) C(61) 107(2)
C(54) C(52) C(59) C(53) 27.5(11)
C(54) C(52) C(59) C(58) -111.8(13)
C(54) C(52) C(59) C(65) -86.2(17)
C(59) C(52) C(54) N(6) 62(2)
C(59) C(52) C(54) C(48) 157(2)
C(59) C(52) C(54) C(53) -124(2)
C(59) C(52) C(54) C(55) 174(2)
C(59) C(52) C(54) C(60) 112(2)
C(59) C(52) C(54) C(61) -166(3)
C(54) C(52) C(65) C(50) -67.5(12)
C(54) C(52) C(65) C(51) -123.0(13)
C(54) C(52) C(65) C(57) -118.9(16)
C(54) C(52) C(65) C(58) 154.9(17)
C(54) C(52) C(65) C(59) 65(2)
C(54) C(52) C(65) C(60) -12.0(9)
C(54) C(52) C(65) C(64) -97.1(13)
C(65) C(52) C(54) N(6) -35.4(11)
C(65) C(52) C(54) C(48) 59.4(16)
C(65) C(52) C(54) C(53) 138.8(13)
C(65) C(52) C(54) C(55) 76.5(11)
C(65) C(52) C(54) C(59) -97(2)
C(65) C(52) C(54) C(60) 14.4(12)
C(65) C(52) C(54) C(61) 96.1(19)
C(58) C(52) C(59) C(53) 139.2(11)
C(58) C(52) C(59) C(54) 111.8(13)
C(58) C(52) C(59) C(65) 25.5(11)
C(59) C(52) C(58) C(51) -166(2)
C(59) C(52) C(58) C(57) -154(2)
C(59) C(52) C(58) C(64) -145(2)
C(59) C(52) C(58) C(65) -93(2)
C(58) C(52) C(65) C(50) 138(2)
C(58) C(52) C(65) C(51) 82.2(18)
C(58) C(52) C(65) C(57) 86(2)
C(58) C(52) C(65) C(59) -90(3)
C(58) C(52) C(65) C(60) -167(2)
C(58) C(52) C(65) C(64) 108(2)
C(65) C(52) C(58) C(51) -73.3(17)
C(65) C(52) C(58) C(57) -61.0(16)
C(65) C(52) C(58) C(59) 93(2)
C(65) C(52) C(58) C(64) -52.0(16)
C(59) C(52) C(65) C(50) -132(2)
C(59) C(52) C(65) C(51) 172(3)
C(59) C(52) C(65) C(57) 176(3)
C(59) C(52) C(65) C(58) 90(3)
C(59) C(52) C(65) C(60) -77(2)
C(59) C(52) C(65) C(64) -162(2)
C(65) C(52) C(59) C(53) 113.7(13)
C(65) C(52) C(59) C(54) 86.2(17)
C(65) C(52) C(59) C(58) -25.5(11)
C(48) C(53) C(54) N(6) -8(15)
C(48) C(53) C(54) C(52) -124.1(13)
C(48) C(53) C(54) C(55) -14.2(13)
C(48) C(53) C(54) C(59) -140.2(13)
C(48) C(53) C(54) C(60) -60.8(16)
C(48) C(53) C(54) C(61) -3(2)
C(48) C(53) C(55) C(49) 81.0(16)
C(48) C(53) C(55) C(54) 16.6(17)
C(48) C(53) C(55) C(56) 99.4(17)
C(48) C(53) C(55) C(60) 52.8(14)
C(48) C(53) C(55) C(61) -36(8)
C(48) C(53) C(55) C(62) 179(2)
C(48) C(53) C(59) C(52) -102.1(19)
C(48) C(53) C(59) C(54) 26.5(7)
C(48) C(53) C(59) C(58) -59.7(10)
C(48) C(53) C(59) C(65) -42.2(10)
C(48) C(53) C(61) C(49) 89(6)
C(48) C(53) C(61) C(54) 4(4)
C(48) C(53) C(61) C(55) 127(13)
C(48) C(53) C(61) C(60) 47(4)
C(48) C(53) C(61) C(62) 157(6)
C(48) C(53) C(62) C(55) -0.7(14)
C(48) C(53) C(62) C(61) -9(2)
C(48) C(53) C(62) C(63) 119.9(15)
C(52) C(53) C(54) N(6) 116(18)
C(52) C(53) C(54) C(48) 124.1(13)
C(52) C(53) C(54) C(55) 109.9(11)
C(52) C(53) C(54) C(59) -16.1(7)
C(52) C(53) C(54) C(60) 63.2(17)
C(52) C(53) C(54) C(61) 122(2)
C(52) C(53) C(55) C(48) -100.0(16)
C(52) C(53) C(55) C(49) -18.9(15)
C(52) C(53) C(55) C(54) -83.3(14)
C(52) C(53) C(55) C(56) -0.5(11)
C(52) C(53) C(55) C(60) -47.2(11)
C(52) C(53) C(55) C(61) -136(9)
C(52) C(53) C(55) C(62) 78.8(17)
C(52) C(53) C(59) C(54) 129(2)
C(52) C(53) C(59) C(58) 42.3(17)
C(52) C(53) C(59) C(65) 59.9(18)
C(52) C(53) C(61) C(48) -79(5)
C(52) C(53) C(61) C(49) 10(3)
C(52) C(53) C(61) C(54) -75.2(17)
C(52) C(53) C(61) C(55) 48(9)
C(52) C(53) C(61) C(60) -32(2)
C(52) C(53) C(61) C(62) 78(2)
C(52) C(53) C(62) C(55) -111.4(16)
C(52) C(53) C(62) C(61) -120(3)
C(52) C(53) C(62) C(63) 9.2(14)
C(54) C(53) C(55) C(48) -16.6(17)
C(54) C(53) C(55) C(49) 64.4(18)
C(54) C(53) C(55) C(56) 82.8(14)
C(54) C(53) C(55) C(60) 36.2(14)
C(54) C(53) C(55) C(61) -53(9)
C(54) C(53) C(55) C(62) 162(2)
C(55) C(53) C(54) N(6) 6(13)
C(55) C(53) C(54) C(48) 14.2(13)
C(55) C(53) C(54) C(52) -109.9(11)
C(55) C(53) C(54) C(59) -126.0(12)
C(55) C(53) C(54) C(60) -46.6(18)
C(55) C(53) C(54) C(61) 12(2)
C(54) C(53) C(59) C(52) -129(2)
C(54) C(53) C(59) C(58) -86.3(11)
C(54) C(53) C(59) C(65) -68.7(10)
C(59) C(53) C(54) N(6) 132(18)
C(59) C(53) C(54) C(48) 140.2(13)
C(59) C(53) C(54) C(52) 16.1(7)
C(59) C(53) C(54) C(55) 126.0(12)
C(59) C(53) C(54) C(60) 79.4(17)
C(59) C(53) C(54) C(61) 138(2)
C(54) C(53) C(61) C(48) -4(4)
C(54) C(53) C(61) C(49) 85(2)
C(54) C(53) C(61) C(55) 123(9)
C(54) C(53) C(61) C(60) 42.9(14)
C(54) C(53) C(61) C(62) 153(2)
C(61) C(53) C(54) N(6) -5(14)
C(61) C(53) C(54) C(48) 3(2)
C(61) C(53) C(54) C(52) -122(2)
C(61) C(53) C(54) C(55) -12(2)
C(61) C(53) C(54) C(59) -138(2)
C(61) C(53) C(54) C(60) -58(3)
C(54) C(53) C(62) C(55) -20(2)
C(54) C(53) C(62) C(61) -29(3)
C(54) C(53) C(62) C(63) 100(2)
C(62) C(53) C(54) N(6) 22(19)
C(62) C(53) C(54) C(48) 30(2)
C(62) C(53) C(54) C(52) -94(2)
C(62) C(53) C(54) C(55) 15.6(19)
C(62) C(53) C(54) C(59) -110(2)
C(62) C(53) C(54) C(60) -31(2)
C(62) C(53) C(54) C(61) 27(2)
C(55) C(53) C(59) C(52) -66.0(19)
C(55) C(53) C(59) C(54) 62.6(9)
C(55) C(53) C(59) C(58) -23.6(12)
C(55) C(53) C(59) C(65) -6.1(10)
C(59) C(53) C(55) C(48) -79.9(16)
C(59) C(53) C(55) C(49) 1.1(16)
C(59) C(53) C(55) C(54) -63.3(12)
C(59) C(53) C(55) C(56) 19.5(12)
C(59) C(53) C(55) C(60) -27.1(12)
C(59) C(53) C(55) C(61) -116(9)
C(59) C(53) C(55) C(62) 98.9(17)
C(55) C(53) C(61) C(48) -127(13)
C(55) C(53) C(61) C(49) -38(7)
C(55) C(53) C(61) C(54) -123(9)
C(55) C(53) C(61) C(60) -81(9)
C(55) C(53) C(61) C(62) 30(7)
C(61) C(53) C(55) C(48) 36(8)
C(61) C(53) C(55) C(49) 117(9)
C(61) C(53) C(55) C(54) 53(9)
C(61) C(53) C(55) C(56) 135(9)
C(61) C(53) C(55) C(60) 89(9)
C(61) C(53) C(55) C(62) -145(9)
C(55) C(53) C(62) C(61) -9(2)
C(55) C(53) C(62) C(63) 121(2)
C(62) C(53) C(55) C(48) -179(2)
C(62) C(53) C(55) C(49) -98(2)
C(62) C(53) C(55) C(54) -162(2)
C(62) C(53) C(55) C(56) -79.4(17)
C(62) C(53) C(55) C(60) -126(2)
C(62) C(53) C(55) C(61) 145(9)
C(59) C(53) C(61) C(48) -56(5)
C(59) C(53) C(61) C(49) 34(3)
C(59) C(53) C(61) C(54) -52(2)
C(59) C(53) C(61) C(55) 72(8)
C(59) C(53) C(61) C(60) -9(2)
C(59) C(53) C(61) C(62) 101.4(19)
C(61) C(53) C(59) C(52) -81(2)
C(61) C(53) C(59) C(54) 48.0(18)
C(61) C(53) C(59) C(58) -38(2)
C(61) C(53) C(59) C(65) -21(2)
C(59) C(53) C(62) C(55) -107.5(16)
C(59) C(53) C(62) C(61) -116(3)
C(59) C(53) C(62) C(63) 13.0(16)
C(62) C(53) C(59) C(52) -11(2)
C(62) C(53) C(59) C(54) 117.7(14)
C(62) C(53) C(59) C(58) 31.5(13)
C(62) C(53) C(59) C(65) 49.0(11)
C(61) C(53) C(62) C(55) 9(2)
C(61) C(53) C(62) C(63) 129(3)
C(62) C(53) C(61) C(48) -157(6)
C(62) C(53) C(61) C(49) -68(2)
C(62) C(53) C(61) C(54) -153(2)
C(62) C(53) C(61) C(55) -30(7)
C(62) C(53) C(61) C(60) -110(2)
N(6) C(54) C(55) C(48) -25.6(19)
N(6) C(54) C(55) C(49) 43.0(15)
N(6) C(54) C(55) C(53) -179.4(13)
N(6) C(54) C(55) C(56) 68.7(10)
N(6) C(54) C(55) C(60) 48.8(11)
N(6) C(54) C(55) C(61) -151(5)
N(6) C(54) C(55) C(62) 162.7(18)
N(6) C(54) C(59) C(52) -127(2)
N(6) C(54) C(59) C(53) -175.7(12)
N(6) C(54) C(59) C(58) -63.9(9)
N(6) C(54) C(59) C(65) -60.6(9)
N(6) C(54) C(60) C(48) -87.7(8)
N(6) C(54) C(60) C(49) -120.9(16)
N(6) C(54) C(60) C(50) 176(3)
N(6) C(54) C(60) C(55) -125.5(12)
N(6) C(54) C(60) C(56) -149(2)
N(6) C(54) C(60) C(61) -132.2(18)
N(6) C(54) C(60) C(65) 119.4(16)
N(6) C(54) C(61) C(48) -4(3)
N(6) C(54) C(61) C(49) 42(2)
N(6) C(54) C(61) C(53) 179.4(14)
N(6) C(54) C(61) C(55) 33(6)
N(6) C(54) C(61) C(60) 51.3(18)
N(6) C(54) C(61) C(62) 134(3)
C(48) C(54) C(55) C(49) 68.5(18)
C(48) C(54) C(55) C(53) -154(2)
C(48) C(54) C(55) C(56) 94.3(19)
C(48) C(54) C(55) C(60) 74(2)
C(48) C(54) C(55) C(61) -126(6)
C(48) C(54) C(55) C(62) -172(3)
C(48) C(54) C(59) C(52) -31(3)
C(48) C(54) C(59) C(53) -79.4(17)
C(48) C(54) C(59) C(58) 32(2)
C(48) C(54) C(59) C(65) 35.7(19)
C(48) C(54) C(60) N(6) 87.7(8)
C(48) C(54) C(60) C(49) -33.1(11)
C(48) C(54) C(60) C(50) -96(3)
C(48) C(54) C(60) C(55) -37.8(8)
C(48) C(54) C(60) C(56) -61(2)
C(48) C(54) C(60) C(61) -44.4(16)
C(48) C(54) C(60) C(65) -152.9(14)
C(48) C(54) C(61) C(49) 46.2(15)
C(48) C(54) C(61) C(53) -177(3)
C(48) C(54) C(61) C(55) 37(3)
C(48) C(54) C(61) C(60) 55(2)
C(48) C(54) C(61) C(62) 138(5)
C(52) C(54) C(55) C(48) -153(2)
C(52) C(54) C(55) C(49) -84.9(13)
C(52) C(54) C(55) C(53) 52.7(13)
C(52) C(54) C(55) C(56) -59.2(10)
C(52) C(54) C(55) C(60) -79.1(13)
C(52) C(54) C(55) C(61) 81(5)
C(52) C(54) C(55) C(62) 35(2)
C(52) C(54) C(59) C(53) -49(2)
C(52) C(54) C(59) C(58) 63(2)
C(52) C(54) C(59) C(65) 66(2)
C(52) C(54) C(60) N(6) -135.3(9)
C(52) C(54) C(60) C(48) 137.0(8)
C(52) C(54) C(60) C(49) 103.8(12)
C(52) C(54) C(60) C(50) 41(3)
C(52) C(54) C(60) C(55) 99.2(8)
C(52) C(54) C(60) C(56) 76(2)
C(52) C(54) C(60) C(61) 92.5(16)
C(52) C(54) C(60) C(65) -15.9(12)
C(52) C(54) C(61) C(48) -137(2)
C(52) C(54) C(61) C(49) -91.2(16)
C(52) C(54) C(61) C(53) 46(2)
C(52) C(54) C(61) C(55) -100(5)
C(52) C(54) C(61) C(60) -82.1(12)
C(52) C(54) C(61) C(62) 0(3)
C(53) C(54) C(55) C(48) 154(2)
C(53) C(54) C(55) C(49) -137.7(18)
C(53) C(54) C(55) C(56) -111.9(15)
C(53) C(54) C(55) C(60) -131.8(18)
C(53) C(54) C(55) C(61) 28(5)
C(53) C(54) C(55) C(62) -18(2)
C(53) C(54) C(59) C(52) 49(2)
C(53) C(54) C(59) C(58) 111.8(12)
C(53) C(54) C(59) C(65) 115.1(11)
C(53) C(54) C(60) N(6) 175.3(16)
C(53) C(54) C(60) C(48) 87.5(16)
C(53) C(54) C(60) C(49) 54(2)
C(53) C(54) C(60) C(50) -8(4)
C(53) C(54) C(60) C(55) 49.8(17)
C(53) C(54) C(60) C(56) 27(2)
C(53) C(54) C(60) C(61) 43(2)
C(53) C(54) C(60) C(65) -65(2)
C(53) C(54) C(61) C(48) 177(3)
C(53) C(54) C(61) C(49) -137(3)
C(53) C(54) C(61) C(55) -146(6)
C(53) C(54) C(61) C(60) -128(2)
C(53) C(54) C(61) C(62) -45(3)
C(55) C(54) C(59) C(52) -6(2)
C(55) C(54) C(59) C(53) -55.4(11)
C(55) C(54) C(59) C(58) 56.5(13)
C(55) C(54) C(59) C(65) 59.8(11)
C(59) C(54) C(55) C(48) -151(2)
C(59) C(54) C(55) C(49) -82.9(13)
C(59) C(54) C(55) C(53) 54.7(14)
C(59) C(54) C(55) C(56) -57.2(11)
C(59) C(54) C(55) C(60) -77.0(14)
C(59) C(54) C(55) C(61) 83(5)
C(59) C(54) C(55) C(62) 37(2)
C(55) C(54) C(60) N(6) 125.5(12)
C(55) C(54) C(60) C(48) 37.8(8)
C(55) C(54) C(60) C(49) 4.6(9)
C(55) C(54) C(60) C(50) -58(2)
C(55) C(54) C(60) C(56) -23.2(18)
C(55) C(54) C(60) C(61) -6.7(16)
C(55) C(54) C(60) C(65) -115.1(13)
C(60) C(54) C(55) C(48) -74(2)
C(60) C(54) C(55) C(49) -5.9(14)
C(60) C(54) C(55) C(53) 131.8(18)
C(60) C(54) C(55) C(56) 19.8(11)
C(60) C(54) C(55) C(61) 160(5)
C(60) C(54) C(55) C(62) 114(2)
C(55) C(54) C(61) C(48) -37(3)
C(55) C(54) C(61) C(49) 9(3)
C(55) C(54) C(61) C(53) 146(6)
C(55) C(54) C(61) C(60) 18(5)
C(55) C(54) C(61) C(62) 101(8)
C(61) C(54) C(55) C(48) 126(6)
C(61) C(54) C(55) C(49) -166(5)
C(61) C(54) C(55) C(53) -28(5)
C(61) C(54) C(55) C(56) -140(5)
C(61) C(54) C(55) C(60) -160(5)
C(61) C(54) C(55) C(62) -46(5)
C(59) C(54) C(60) N(6) -118.6(8)
C(59) C(54) C(60) C(48) 153.7(8)
C(59) C(54) C(60) C(49) 120.6(12)
C(59) C(54) C(60) C(50) 58(3)
C(59) C(54) C(60) C(55) 116.0(8)
C(59) C(54) C(60) C(56) 93(2)
C(59) C(54) C(60) C(61) 109.3(16)
C(59) C(54) C(60) C(65) 0.8(12)
C(60) C(54) C(59) C(52) -67(2)
C(60) C(54) C(59) C(53) -115.8(12)
C(60) C(54) C(59) C(58) -4.0(11)
C(60) C(54) C(59) C(65) -0.7(10)
C(59) C(54) C(61) C(48) -141.9(19)
C(59) C(54) C(61) C(49) -95.6(15)
C(59) C(54) C(61) C(53) 42(2)
C(59) C(54) C(61) C(55) -104(4)
C(59) C(54) C(61) C(60) -86.6(15)
C(59) C(54) C(61) C(62) -4(4)
C(61) C(54) C(59) C(52) 14(3)
C(61) C(54) C(59) C(53) -35(2)
C(61) C(54) C(59) C(58) 77(2)
C(61) C(54) C(59) C(65) 81(2)
C(60) C(54) C(61) C(48) -55(2)
C(60) C(54) C(61) C(49) -9.1(17)
C(60) C(54) C(61) C(53) 128(2)
C(60) C(54) C(61) C(55) -18(5)
C(60) C(54) C(61) C(62) 83(4)
C(61) C(54) C(60) N(6) 132.2(18)
C(61) C(54) C(60) C(48) 44.4(16)
C(61) C(54) C(60) C(49) 11.3(19)
C(61) C(54) C(60) C(50) -52(3)
C(61) C(54) C(60) C(55) 6.7(16)
C(61) C(54) C(60) C(56) -17(2)
C(61) C(54) C(60) C(65) -108.5(19)
C(48) C(55) C(56) C(49) -72.3(18)
C(48) C(55) C(56) C(50) 53(2)
C(48) C(55) C(56) C(57) 92.0(14)
C(48) C(55) C(56) C(60) 22.1(14)
C(48) C(55) C(56) C(64) 106.1(16)
C(48) C(55) C(60) N(6) -0.7(10)
C(48) C(55) C(60) C(49) -124.6(14)
C(48) C(55) C(60) C(50) -162.2(14)
C(48) C(55) C(60) C(54) 49.6(10)
C(48) C(55) C(60) C(56) -152.4(15)
C(48) C(55) C(60) C(61) 59(2)
C(48) C(55) C(60) C(65) 149(2)
C(48) C(55) C(61) C(49) -57(4)
C(48) C(55) C(61) C(53) -139(10)
C(48) C(55) C(61) C(54) -36(3)
C(48) C(55) C(61) C(60) -51.5(19)
C(48) C(55) C(61) C(62) -172(2)
C(48) C(55) C(62) C(53) 2(4)
C(48) C(55) C(62) C(61) 11(4)
C(48) C(55) C(62) C(63) -75(5)
C(49) C(55) C(56) C(50) 125(2)
C(49) C(55) C(56) C(57) 164(2)
C(49) C(55) C(56) C(60) 94.4(16)
C(49) C(55) C(56) C(64) 178(2)
C(49) C(55) C(60) N(6) 123.9(13)
C(49) C(55) C(60) C(48) 124.6(14)
C(49) C(55) C(60) C(50) -37.6(8)
C(49) C(55) C(60) C(54) 174.1(13)
C(49) C(55) C(60) C(56) -27.9(8)
C(49) C(55) C(60) C(61) -176(2)
C(49) C(55) C(60) C(65) -86.9(18)
C(49) C(55) C(61) C(48) 57(4)
C(49) C(55) C(61) C(53) -82(7)
C(49) C(55) C(61) C(54) 21(7)
C(49) C(55) C(61) C(60) 6(3)
C(49) C(55) C(61) C(62) -115(4)
C(49) C(55) C(62) C(53) 135.4(18)
C(49) C(55) C(62) C(61) 145(4)
C(49) C(55) C(62) C(63) 58(2)
C(53) C(55) C(56) C(49) -149.8(16)
C(53) C(55) C(56) C(50) -25(2)
C(53) C(55) C(56) C(57) 14.6(12)
C(53) C(55) C(56) C(60) -55.4(11)
C(53) C(55) C(56) C(64) 28.6(16)
C(53) C(55) C(60) N(6) -76.9(12)
C(53) C(55) C(60) C(48) -76.2(12)
C(53) C(55) C(60) C(49) 159.3(12)
C(53) C(55) C(60) C(50) 121.6(10)
C(53) C(55) C(60) C(54) -26.6(8)
C(53) C(55) C(60) C(56) 131.4(11)
C(53) C(55) C(60) C(61) -17(2)
C(53) C(55) C(60) C(65) 72.4(17)
C(53) C(55) C(61) C(48) 139(10)
C(53) C(55) C(61) C(49) 82(7)
C(53) C(55) C(61) C(54) 103(12)
C(53) C(55) C(61) C(60) 88(9)
C(53) C(55) C(61) C(62) -33(8)
C(53) C(55) C(62) C(61) 9(3)
C(53) C(55) C(62) C(63) -77.2(19)
C(54) C(55) C(56) C(49) -112.1(16)
C(54) C(55) C(56) C(50) 13(2)
C(54) C(55) C(56) C(57) 52.3(10)
C(54) C(55) C(56) C(60) -17.7(10)
C(54) C(55) C(56) C(64) 66.3(13)
C(54) C(55) C(60) N(6) -50.3(10)
C(54) C(55) C(60) C(48) -49.6(10)
C(54) C(55) C(60) C(49) -174.1(13)
C(54) C(55) C(60) C(50) 148.2(12)
C(54) C(55) C(60) C(56) 158.0(13)
C(54) C(55) C(60) C(61) 10(2)
C(54) C(55) C(60) C(65) 99.0(17)
C(54) C(55) C(61) C(48) 36(3)
C(54) C(55) C(61) C(49) -21(7)
C(54) C(55) C(61) C(53) -103(12)
C(54) C(55) C(61) C(60) -16(4)
C(54) C(55) C(61) C(62) -136(4)
C(54) C(55) C(62) C(53) 10.9(13)
C(54) C(55) C(62) C(61) 20(3)
C(54) C(55) C(62) C(63) -66(2)
C(56) C(55) C(60) N(6) 151.7(14)
C(56) C(55) C(60) C(48) 152.4(15)
C(56) C(55) C(60) C(49) 27.9(8)
C(56) C(55) C(60) C(50) -9.8(7)
C(56) C(55) C(60) C(54) -158.0(13)
C(56) C(55) C(60) C(61) -148(2)
C(56) C(55) C(60) C(65) -59.0(17)
C(60) C(55) C(56) C(49) -94.4(16)
C(60) C(55) C(56) C(50) 30.7(18)
C(60) C(55) C(56) C(57) 70.0(12)
C(60) C(55) C(56) C(64) 84.0(15)
C(56) C(55) C(61) C(48) 87(2)
C(56) C(55) C(61) C(49) 30(2)
C(56) C(55) C(61) C(53) -53(9)
C(56) C(55) C(61) C(54) 51(5)
C(56) C(55) C(61) C(60) 35.1(18)
C(56) C(55) C(61) C(62) -86(2)
C(61) C(55) C(56) C(49) -135(2)
C(61) C(55) C(56) C(50) -10(3)
C(61) C(55) C(56) C(57) 29(2)
C(61) C(55) C(56) C(60) -41(2)
C(61) C(55) C(56) C(64) 43(2)
C(56) C(55) C(62) C(53) 118.8(14)
C(56) C(55) C(62) C(61) 128(3)
C(56) C(55) C(62) C(63) 41.6(19)
C(62) C(55) C(56) C(49) 140(2)
C(62) C(55) C(56) C(50) -95(2)
C(62) C(55) C(56) C(57) -55.9(15)
C(62) C(55) C(56) C(60) -125.8(16)
C(62) C(55) C(56) C(64) -41.8(18)
C(60) C(55) C(61) C(48) 51.5(19)
C(60) C(55) C(61) C(49) -6(3)
C(60) C(55) C(61) C(53) -88(9)
C(60) C(55) C(61) C(54) 16(4)
C(60) C(55) C(61) C(62) -121(2)
C(61) C(55) C(60) N(6) -60(2)
C(61) C(55) C(60) C(48) -59(2)
C(61) C(55) C(60) C(49) 176(2)
C(61) C(55) C(60) C(50) 139(2)
C(61) C(55) C(60) C(54) -10(2)
C(61) C(55) C(60) C(56) 148(2)
C(61) C(55) C(60) C(65) 89(2)
C(60) C(55) C(62) C(53) 65.2(16)
C(60) C(55) C(62) C(61) 75(3)
C(60) C(55) C(62) C(63) -12(2)
C(62) C(55) C(60) N(6) -139.7(16)
C(62) C(55) C(60) C(48) -139(2)
C(62) C(55) C(60) C(49) 96.4(18)
C(62) C(55) C(60) C(50) 58.8(17)
C(62) C(55) C(60) C(54) -89.5(17)
C(62) C(55) C(60) C(56) 68.5(17)
C(62) C(55) C(60) C(61) -80(2)
C(62) C(55) C(60) C(65) 10(2)
C(61) C(55) C(62) C(53) -9(3)
C(61) C(55) C(62) C(63) -87(3)
C(62) C(55) C(61) C(48) 172(2)
C(62) C(55) C(61) C(49) 115(4)
C(62) C(55) C(61) C(53) 33(8)
C(62) C(55) C(61) C(54) 136(4)
C(62) C(55) C(61) C(60) 121(2)
C(49) C(56) C(57) C(50) -112(5)
C(49) C(56) C(57) C(51) 46(5)
C(49) C(56) C(57) C(58) -16(5)
C(49) C(56) C(57) C(63) 73(5)
C(49) C(56) C(57) C(64) 117(7)
C(49) C(56) C(57) C(65) -37(5)
C(49) C(56) C(60) N(6) -24(4)
C(49) C(56) C(60) C(48) 32.9(16)
C(49) C(56) C(60) C(50) -150.3(19)
C(49) C(56) C(60) C(54) 73(2)
C(49) C(56) C(60) C(55) 48.8(15)
C(49) C(56) C(60) C(61) 62.4(19)
C(49) C(56) C(60) C(65) -179.9(16)
C(49) C(56) C(64) C(50) -134(6)
C(49) C(56) C(64) C(51) -29(8)
C(49) C(56) C(64) C(57) -95(8)
C(49) C(56) C(64) C(58) -58(6)
C(49) C(56) C(64) C(63) 32(6)
C(49) C(56) C(64) C(65) -75(6)
C(50) C(56) C(57) C(51) 157(2)
C(50) C(56) C(57) C(58) 95.9(15)
C(50) C(56) C(57) C(63) -175.0(16)
C(50) C(56) C(57) C(64) -131(5)
C(50) C(56) C(57) C(65) 74.1(17)
C(50) C(56) C(60) N(6) 126(4)
C(50) C(56) C(60) C(48) -176.9(12)
C(50) C(56) C(60) C(49) 150.3(19)
C(50) C(56) C(60) C(54) -137(2)
C(50) C(56) C(60) C(55) -160.9(13)
C(50) C(56) C(60) C(61) -147.3(15)
C(50) C(56) C(60) C(65) -29.6(13)
C(50) C(56) C(64) C(51) 105(3)
C(50) C(56) C(64) C(57) 39(4)
C(50) C(56) C(64) C(58) 75.7(15)
C(50) C(56) C(64) C(63) 165.6(18)
C(50) C(56) C(64) C(65) 59.5(15)
C(55) C(56) C(57) C(50) -140.7(16)
C(55) C(56) C(57) C(51) 16.7(19)
C(55) C(56) C(57) C(58) -44.8(14)
C(55) C(56) C(57) C(63) 44.3(12)
C(55) C(56) C(57) C(64) 88(5)
C(55) C(56) C(57) C(65) -66.6(16)
C(55) C(56) C(60) N(6) -73(4)
C(55) C(56) C(60) C(48) -15.9(8)
C(55) C(56) C(60) C(49) -48.8(15)
C(55) C(56) C(60) C(50) 160.9(13)
C(55) C(56) C(60) C(54) 24.2(18)
C(55) C(56) C(60) C(61) 13.6(12)
C(55) C(56) C(60) C(65) 131.3(13)
C(55) C(56) C(64) C(50) -137.2(16)
C(55) C(56) C(64) C(51) -32(3)
C(55) C(56) C(64) C(57) -98(5)
C(55) C(56) C(64) C(58) -61.6(18)
C(55) C(56) C(64) C(63) 28.4(17)
C(55) C(56) C(64) C(65) -77.8(17)
C(57) C(56) C(60) N(6) 166(4)
C(57) C(56) C(60) C(48) -137.1(11)
C(57) C(56) C(60) C(49) -170.0(19)
C(57) C(56) C(60) C(50) 39.7(9)
C(57) C(56) C(60) C(54) -97(2)
C(57) C(56) C(60) C(55) -121.2(10)
C(57) C(56) C(60) C(61) -107.6(14)
C(57) C(56) C(60) C(65) 10.1(12)
C(60) C(56) C(57) C(50) -87.1(15)
C(60) C(56) C(57) C(51) 70.3(19)
C(60) C(56) C(57) C(58) 8.8(15)
C(60) C(56) C(57) C(63) 97.9(14)
C(60) C(56) C(57) C(64) 142(5)
C(60) C(56) C(57) C(65) -13.0(17)
C(57) C(56) C(64) C(50) -39(4)
C(57) C(56) C(64) C(51) 66(4)
C(57) C(56) C(64) C(58) 36(4)
C(57) C(56) C(64) C(63) 126(5)
C(57) C(56) C(64) C(65) 20(4)
C(64) C(56) C(57) C(50) 131(5)
C(64) C(56) C(57) C(51) -71(5)
C(64) C(56) C(57) C(58) -133(5)
C(64) C(56) C(57) C(63) -44(4)
C(64) C(56) C(57) C(65) -155(5)
C(60) C(56) C(64) C(50) -78.2(16)
C(60) C(56) C(64) C(51) 27(3)
C(60) C(56) C(64) C(57) -39(5)
C(60) C(56) C(64) C(58) -3(2)
C(60) C(56) C(64) C(63) 87.4(17)
C(60) C(56) C(64) C(65) -18.7(19)
C(64) C(56) C(60) N(6) 174(4)
C(64) C(56) C(60) C(48) -129.1(16)
C(64) C(56) C(60) C(49) -162(2)
C(64) C(56) C(60) C(50) 47.8(15)
C(64) C(56) C(60) C(54) -89(2)
C(64) C(56) C(60) C(55) -113.2(15)
C(64) C(56) C(60) C(61) -99.5(19)
C(64) C(56) C(60) C(65) 18.1(17)
C(50) C(57) C(58) C(51) 118(3)
C(50) C(57) C(58) C(52) 84.9(15)
C(50) C(57) C(58) C(59) 73.6(15)
C(50) C(57) C(58) C(64) 52(2)
C(50) C(57) C(58) C(65) -18(3)
C(50) C(57) C(63) C(51) -122(3)
C(50) C(57) C(63) C(62) -17.6(18)
C(50) C(57) C(63) C(64) 20(2)
C(50) C(57) C(64) C(51) -136(2)
C(50) C(57) C(64) C(56) -26(2)
C(50) C(57) C(64) C(58) -83(2)
C(50) C(57) C(64) C(63) -155(2)
C(50) C(57) C(64) C(65) -53(2)
C(50) C(57) C(65) C(51) 125(3)
C(50) C(57) C(65) C(52) 115.7(17)
C(50) C(57) C(65) C(58) 162(3)
C(50) C(57) C(65) C(59) 117(2)
C(50) C(57) C(65) C(60) 39.5(16)
C(50) C(57) C(65) C(64) 39(2)
C(51) C(57) C(58) C(52) -33(2)
C(51) C(57) C(58) C(59) -44(2)
C(51) C(57) C(58) C(64) -66(3)
C(51) C(57) C(58) C(65) -136(4)
C(51) C(57) C(63) C(62) 105(4)
C(51) C(57) C(63) C(64) 142(4)
C(51) C(57) C(64) C(50) 136(2)
C(51) C(57) C(64) C(56) 110(4)
C(51) C(57) C(64) C(58) 53(2)
C(51) C(57) C(64) C(63) -19(2)
C(51) C(57) C(64) C(65) 83(2)
C(51) C(57) C(65) C(50) -125(3)
C(51) C(57) C(65) C(52) -9(2)
C(51) C(57) C(65) C(58) 38(3)
C(51) C(57) C(65) C(59) -8(3)
C(51) C(57) C(65) C(60) -85(2)
C(51) C(57) C(65) C(64) -86(3)
C(56) C(57) C(58) C(51) 90(2)
C(56) C(57) C(58) C(52) 57.3(12)
C(56) C(57) C(58) C(59) 46.1(13)
C(56) C(57) C(58) C(64) 24.0(19)
C(56) C(57) C(58) C(65) -45(3)
C(56) C(57) C(63) C(51) -120(3)
C(56) C(57) C(63) C(62) -15.2(14)
C(56) C(57) C(63) C(64) 22(2)
C(56) C(57) C(64) C(50) 26(2)
C(56) C(57) C(64) C(51) -110(4)
C(56) C(57) C(64) C(58) -57(5)
C(56) C(57) C(64) C(63) -129(5)
C(56) C(57) C(64) C(65) -26(5)
C(56) C(57) C(65) C(50) -26.5(9)
C(56) C(57) C(65) C(51) 98(2)
C(56) C(57) C(65) C(52) 89.2(15)
C(56) C(57) C(65) C(58) 136(3)
C(56) C(57) C(65) C(59) 90.4(18)
C(56) C(57) C(65) C(60) 13.0(15)
C(56) C(57) C(65) C(64) 12(2)
C(58) C(57) C(63) C(51) -16(3)
C(58) C(57) C(63) C(62) 88.5(16)
C(58) C(57) C(63) C(64) 126(2)
C(63) C(57) C(58) C(51) 10(2)
C(63) C(57) C(58) C(52) -23.4(14)
C(63) C(57) C(58) C(59) -34.6(14)
C(63) C(57) C(58) C(64) -57(2)
C(63) C(57) C(58) C(65) -126(3)
C(58) C(57) C(64) C(50) 83(2)
C(58) C(57) C(64) C(51) -53(2)
C(58) C(57) C(64) C(56) 57(5)
C(58) C(57) C(64) C(63) -72.3(19)
C(58) C(57) C(64) C(65) 30.4(13)
C(64) C(57) C(58) C(51) 66(3)
C(64) C(57) C(58) C(52) 33(2)
C(64) C(57) C(58) C(59) 22(2)
C(64) C(57) C(58) C(65) -69(3)
C(58) C(57) C(65) C(50) -162(3)
C(58) C(57) C(65) C(51) -38(3)
C(58) C(57) C(65) C(52) -47(2)
C(58) C(57) C(65) C(59) -45(2)
C(58) C(57) C(65) C(60) -123(3)
C(58) C(57) C(65) C(64) -124(3)
C(65) C(57) C(58) C(51) 136(4)
C(65) C(57) C(58) C(52) 103(3)
C(65) C(57) C(58) C(59) 91(3)
C(65) C(57) C(58) C(64) 69(3)
C(63) C(57) C(64) C(50) 155(2)
C(63) C(57) C(64) C(51) 19(2)
C(63) C(57) C(64) C(56) 129(5)
C(63) C(57) C(64) C(58) 72.3(19)
C(63) C(57) C(64) C(65) 102.7(19)
C(64) C(57) C(63) C(51) -142(4)
C(64) C(57) C(63) C(62) -37(2)
C(63) C(57) C(65) C(50) -103.4(18)
C(63) C(57) C(65) C(51) 21(2)
C(63) C(57) C(65) C(52) 12(2)
C(63) C(57) C(65) C(58) 59(3)
C(63) C(57) C(65) C(59) 14(2)
C(63) C(57) C(65) C(60) -63.9(19)
C(63) C(57) C(65) C(64) -65(2)
C(65) C(57) C(63) C(51) -42(3)
C(65) C(57) C(63) C(62) 62(2)
C(65) C(57) C(63) C(64) 99(2)
C(64) C(57) C(65) C(50) -39(2)
C(64) C(57) C(65) C(51) 86(3)
C(64) C(57) C(65) C(52) 77(2)
C(64) C(57) C(65) C(58) 124(3)
C(64) C(57) C(65) C(59) 78(2)
C(64) C(57) C(65) C(60) 1(2)
C(65) C(57) C(64) C(50) 53(2)
C(65) C(57) C(64) C(51) -83(2)
C(65) C(57) C(64) C(56) 26(5)
C(65) C(57) C(64) C(58) -30.4(13)
C(65) C(57) C(64) C(63) -102.7(19)
C(51) C(58) C(59) C(52) 14(2)
C(51) C(58) C(59) C(53) -32.3(12)
C(51) C(58) C(59) C(54) -71.5(10)
C(51) C(58) C(59) C(65) -80(2)
C(51) C(58) C(64) C(50) -176(4)
C(51) C(58) C(64) C(56) 143(4)
C(51) C(58) C(64) C(57) -73(3)
C(51) C(58) C(64) C(63) 36(3)
C(51) C(58) C(64) C(65) -173(5)
C(51) C(58) C(65) C(50) 6(4)
C(51) C(58) C(65) C(52) 79.6(15)
C(51) C(58) C(65) C(57) -16.3(17)
C(51) C(58) C(65) C(59) 102.4(16)
C(51) C(58) C(65) C(60) 94(2)
C(51) C(58) C(65) C(64) 2.7(19)
C(52) C(58) C(59) C(53) -46.6(19)
C(52) C(58) C(59) C(54) -86(2)
C(52) C(58) C(59) C(65) -94(2)
C(52) C(58) C(64) C(50) 109.0(19)
C(52) C(58) C(64) C(51) -75(3)
C(52) C(58) C(64) C(56) 67.6(17)
C(52) C(58) C(64) C(57) -148(2)
C(52) C(58) C(64) C(63) -39.2(16)
C(52) C(58) C(64) C(65) 112(3)
C(52) C(58) C(65) C(50) -74(5)
C(52) C(58) C(65) C(51) -79.6(15)
C(52) C(58) C(65) C(57) -96(2)
C(52) C(58) C(65) C(59) 22.8(9)
C(52) C(58) C(65) C(60) 15(2)
C(52) C(58) C(65) C(64) -77(2)
C(57) C(58) C(59) C(52) 31(2)
C(57) C(58) C(59) C(53) -15.9(13)
C(57) C(58) C(59) C(54) -55.1(11)
C(57) C(58) C(59) C(65) -63(2)
C(57) C(58) C(64) C(50) -103(3)
C(57) C(58) C(64) C(51) 73(3)
C(57) C(58) C(64) C(56) -145(3)
C(57) C(58) C(64) C(63) 109(2)
C(57) C(58) C(64) C(65) -100(4)
C(57) C(58) C(65) C(50) 22(3)
C(57) C(58) C(65) C(51) 16.3(17)
C(57) C(58) C(65) C(52) 96(2)
C(57) C(58) C(65) C(59) 118.7(18)
C(57) C(58) C(65) C(60) 111(3)
C(57) C(58) C(65) C(64) 19.0(15)
C(59) C(58) C(64) C(50) 96.1(19)
C(59) C(58) C(64) C(51) -88(3)
C(59) C(58) C(64) C(56) 54.7(17)
C(59) C(58) C(64) C(57) -161(2)
C(59) C(58) C(64) C(63) -52.1(16)
C(59) C(58) C(64) C(65) 99(3)
C(64) C(58) C(59) C(52) 37(2)
C(64) C(58) C(59) C(53) -9.5(10)
C(64) C(58) C(59) C(54) -48.7(9)
C(64) C(58) C(59) C(65) -57.0(19)
C(59) C(58) C(65) C(50) -97(4)
C(59) C(58) C(65) C(51) -102.4(16)
C(59) C(58) C(65) C(52) -22.8(9)
C(59) C(58) C(65) C(57) -118.7(18)
C(59) C(58) C(65) C(60) -8(2)
C(59) C(58) C(65) C(64) -100(2)
C(65) C(58) C(59) C(52) 94(2)
C(65) C(58) C(59) C(53) 48(2)
C(65) C(58) C(59) C(54) 8(2)
C(64) C(58) C(65) C(50) 3(3)
C(64) C(58) C(65) C(51) -2.7(19)
C(64) C(58) C(65) C(52) 77(2)
C(64) C(58) C(65) C(57) -19.0(15)
C(64) C(58) C(65) C(59) 100(2)
C(64) C(58) C(65) C(60) 92(3)
C(65) C(58) C(64) C(50) -3(3)
C(65) C(58) C(64) C(51) 173(5)
C(65) C(58) C(64) C(56) -45(3)
C(65) C(58) C(64) C(57) 100(4)
C(65) C(58) C(64) C(63) -151(3)
C(52) C(59) C(65) C(50) 55(2)
C(52) C(59) C(65) C(51) -7(2)
C(52) C(59) C(65) C(57) -4(3)
C(52) C(59) C(65) C(58) -75(3)
C(52) C(59) C(65) C(60) 98(2)
C(52) C(59) C(65) C(64) 19(2)
C(53) C(59) C(65) C(50) -9.7(13)
C(53) C(59) C(65) C(51) -71.9(14)
C(53) C(59) C(65) C(52) -65(2)
C(53) C(59) C(65) C(57) -69(2)
C(53) C(59) C(65) C(58) -139.2(19)
C(53) C(59) C(65) C(60) 33.7(10)
C(53) C(59) C(65) C(64) -45.9(15)
C(54) C(59) C(65) C(50) -42.8(12)
C(54) C(59) C(65) C(51) -105.0(14)
C(54) C(59) C(65) C(52) -98(2)
C(54) C(59) C(65) C(57) -102(2)
C(54) C(59) C(65) C(58) -172(2)
C(54) C(59) C(65) C(60) 0.6(9)
C(54) C(59) C(65) C(64) -79.0(14)
C(58) C(59) C(65) C(50) 130(2)
C(58) C(59) C(65) C(51) 67.3(16)
C(58) C(59) C(65) C(52) 75(3)
C(58) C(59) C(65) C(57) 70.5(19)
C(58) C(59) C(65) C(60) 173(2)
C(58) C(59) C(65) C(64) 93.3(19)
N(6) C(60) C(61) C(48) 44.4(18)
N(6) C(60) C(61) C(49) 127.1(14)
N(6) C(60) C(61) C(53) -86(2)
N(6) C(60) C(61) C(54) -41.9(14)
N(6) C(60) C(61) C(55) 124(2)
N(6) C(60) C(61) C(62) 180.0(17)
N(6) C(60) C(65) C(50) -148.2(18)
N(6) C(60) C(65) C(51) 151.8(16)
N(6) C(60) C(65) C(52) 87.8(17)
N(6) C(60) C(65) C(57) 178.1(16)
N(6) C(60) C(65) C(58) 77(2)
N(6) C(60) C(65) C(59) 70.4(17)
N(6) C(60) C(65) C(64) 178.4(17)
C(48) C(60) C(61) C(49) 83(2)
C(48) C(60) C(61) C(53) -131(3)
C(48) C(60) C(61) C(54) -86(2)
C(48) C(60) C(61) C(55) 80(2)
C(48) C(60) C(61) C(62) 136(3)
C(48) C(60) C(65) C(50) 103(2)
C(48) C(60) C(65) C(51) 42(3)
C(48) C(60) C(65) C(52) -22(2)
C(48) C(60) C(65) C(57) 69(3)
C(48) C(60) C(65) C(58) -33(4)
C(48) C(60) C(65) C(59) -39(2)
C(48) C(60) C(65) C(64) 69(3)
C(49) C(60) C(61) C(48) -83(2)
C(49) C(60) C(61) C(53) 146(2)
C(49) C(60) C(61) C(54) -169.1(19)
C(49) C(60) C(61) C(55) -3(2)
C(49) C(60) C(61) C(62) 52.8(18)
C(49) C(60) C(65) C(50) 18.2(12)
C(49) C(60) C(65) C(51) -42(2)
C(49) C(60) C(65) C(52) -105.8(13)
C(49) C(60) C(65) C(57) -16(2)
C(49) C(60) C(65) C(58) -117(2)
C(49) C(60) C(65) C(59) -123.2(13)
C(49) C(60) C(65) C(64) -15.3(16)
C(50) C(60) C(61) C(48) -125(2)
C(50) C(60) C(61) C(49) -42.1(10)
C(50) C(60) C(61) C(53) 104(2)
C(50) C(60) C(61) C(54) 148.8(19)
C(50) C(60) C(61) C(55) -45(2)
C(50) C(60) C(61) C(62) 11(2)
C(50) C(60) C(65) C(51) -60.1(12)
C(50) C(60) C(65) C(52) -124.0(11)
C(50) C(60) C(65) C(57) -33.8(13)
C(50) C(60) C(65) C(58) -135(2)
C(50) C(60) C(65) C(59) -141.4(11)
C(50) C(60) C(65) C(64) -33.5(9)
C(54) C(60) C(61) C(48) 86(2)
C(54) C(60) C(61) C(49) 169.1(19)
C(54) C(60) C(61) C(53) -44.5(17)
C(54) C(60) C(61) C(55) 166(3)
C(54) C(60) C(61) C(62) -138(2)
C(54) C(60) C(65) C(50) 140.7(14)
C(54) C(60) C(65) C(51) 80.6(17)
C(54) C(60) C(65) C(52) 16.6(12)
C(54) C(60) C(65) C(57) 106.9(18)
C(54) C(60) C(65) C(58) 5(2)
C(54) C(60) C(65) C(59) -0.7(11)
C(54) C(60) C(65) C(64) 107.2(15)
C(55) C(60) C(61) C(48) -80(2)
C(55) C(60) C(61) C(49) 3(2)
C(55) C(60) C(61) C(53) 149(3)
C(55) C(60) C(61) C(54) -166(3)
C(55) C(60) C(61) C(62) 56(2)
C(55) C(60) C(65) C(50) 67.9(16)
C(55) C(60) C(65) C(51) 8(2)
C(55) C(60) C(65) C(52) -56.2(16)
C(55) C(60) C(65) C(57) 34(2)
C(55) C(60) C(65) C(58) -67(2)
C(55) C(60) C(65) C(59) -73.5(16)
C(55) C(60) C(65) C(64) 34.4(19)
C(56) C(60) C(61) C(48) -107(2)
C(56) C(60) C(61) C(49) -24.7(8)
C(56) C(60) C(61) C(53) 122(2)
C(56) C(60) C(61) C(54) 166.2(19)
C(56) C(60) C(61) C(55) -28(2)
C(56) C(60) C(61) C(62) 28(2)
C(56) C(60) C(65) C(50) 18.3(9)
C(56) C(60) C(65) C(51) -41.8(16)
C(56) C(60) C(65) C(52) -105.8(11)
C(56) C(60) C(65) C(57) -15.5(18)
C(56) C(60) C(65) C(58) -117(2)
C(56) C(60) C(65) C(59) -123.1(11)
C(56) C(60) C(65) C(64) -15.2(13)
C(61) C(60) C(65) C(50) 97.8(17)
C(61) C(60) C(65) C(51) 38(2)
C(61) C(60) C(65) C(52) -26.2(16)
C(61) C(60) C(65) C(57) 64(2)
C(61) C(60) C(65) C(58) -37(3)
C(61) C(60) C(65) C(59) -43.6(16)
C(61) C(60) C(65) C(64) 64.4(19)
C(65) C(60) C(61) C(48) 175(2)
C(65) C(60) C(61) C(49) -102.2(16)
C(65) C(60) C(61) C(53) 44(2)
C(65) C(60) C(61) C(54) 88.8(19)
C(65) C(60) C(61) C(55) -105(2)
C(65) C(60) C(61) C(62) -49(2)
C(48) C(61) C(62) C(53) 153(7)
C(48) C(61) C(62) C(55) -11(4)
C(48) C(61) C(62) C(63) 96(5)
C(49) C(61) C(62) C(53) 142(3)
C(49) C(61) C(62) C(55) -22(2)
C(49) C(61) C(62) C(63) 85.2(19)
C(53) C(61) C(62) C(55) -164(5)
C(53) C(61) C(62) C(63) -57(3)
C(54) C(61) C(62) C(53) 39(3)
C(54) C(61) C(62) C(55) -126(6)
C(54) C(61) C(62) C(63) -18(5)
C(55) C(61) C(62) C(53) 164(5)
C(55) C(61) C(62) C(63) 107(3)
C(60) C(61) C(62) C(53) 102(3)
C(60) C(61) C(62) C(55) -62(3)
C(60) C(61) C(62) C(63) 45(2)
C(53) C(62) C(63) C(51) -58.9(19)
C(53) C(62) C(63) C(57) -73.3(15)
C(53) C(62) C(63) C(64) -85.6(13)
C(55) C(62) C(63) C(51) -3(2)
C(55) C(62) C(63) C(57) -18(2)
C(55) C(62) C(63) C(64) -30(2)
C(61) C(62) C(63) C(51) -34(2)
C(61) C(62) C(63) C(57) -48(2)
C(61) C(62) C(63) C(64) -61(2)
C(51) C(63) C(64) C(50) -113(3)
C(51) C(63) C(64) C(56) -132(2)
C(51) C(63) C(64) C(57) 16(2)
C(51) C(63) C(64) C(58) -24.0(15)
C(51) C(63) C(64) C(65) -35.5(19)
C(57) C(63) C(64) C(50) -129(4)
C(57) C(63) C(64) C(51) -16(2)
C(57) C(63) C(64) C(56) -148(2)
C(57) C(63) C(64) C(58) -40.0(19)
C(57) C(63) C(64) C(65) -51(2)
C(62) C(63) C(64) C(50) 17(3)
C(62) C(63) C(64) C(51) 129(2)
C(62) C(63) C(64) C(56) -2.2(17)
C(62) C(63) C(64) C(57) 145(2)
C(62) C(63) C(64) C(58) 105.3(14)
C(62) C(63) C(64) C(65) 94(2)
C(50) C(64) C(65) C(51) -178(3)
C(50) C(64) C(65) C(52) 132(2)
C(50) C(64) C(65) C(57) -125(3)
C(50) C(64) C(65) C(58) 177(3)
C(50) C(64) C(65) C(59) 126(2)
C(50) C(64) C(65) C(60) 56.1(18)
C(51) C(64) C(65) C(50) 178(3)
C(51) C(64) C(65) C(52) -50(2)
C(51) C(64) C(65) C(57) 54(2)
C(51) C(64) C(65) C(58) -5(3)
C(51) C(64) C(65) C(59) -55(2)
C(51) C(64) C(65) C(60) -125(2)
C(56) C(64) C(65) C(50) -38.5(14)
C(56) C(64) C(65) C(51) 143(3)
C(56) C(64) C(65) C(52) 93.2(17)
C(56) C(64) C(65) C(57) -163(3)
C(56) C(64) C(65) C(58) 138(3)
C(56) C(64) C(65) C(59) 87.8(17)
C(56) C(64) C(65) C(60) 17.7(17)
C(57) C(64) C(65) C(50) 125(3)
C(57) C(64) C(65) C(51) -54(2)
C(57) C(64) C(65) C(52) -104(2)
C(57) C(64) C(65) C(58) -59(3)
C(57) C(64) C(65) C(59) -109(2)
C(57) C(64) C(65) C(60) -179(2)
C(58) C(64) C(65) C(50) -177(3)
C(58) C(64) C(65) C(51) 5(3)
C(58) C(64) C(65) C(52) -45(2)
C(58) C(64) C(65) C(57) 59(3)
C(58) C(64) C(65) C(59) -50(2)
C(58) C(64) C(65) C(60) -121(3)
C(63) C(64) C(65) C(50) -147(2)
C(63) C(64) C(65) C(51) 34(2)
C(63) C(64) C(65) C(52) -15(2)
C(63) C(64) C(65) C(57) 88(2)
C(63) C(64) C(65) C(58) 30(3)
C(63) C(64) C(65) C(59) -21(2)
C(63) C(64) C(65) C(60) -91(2)
